data_1559742
loop_
_publ_author_name
'Song, Yiwei'
'Schaufelberger, Fredrik'
'Ashbridge, Zoe'
'Pirvu, Lucian'
'Vitorica-Yrezabal, I\~nigo J'
'Leigh, David A.'

_publ_section_title
;
 Effects of turn-structure on folding and entanglement in artificial
 molecular overhand knots.
;
_journal_issue 5
_journal_name_full 'Chemical science'
_journal_page_first 1826
_journal_page_last 1833
_journal_paper_doi 10.1039/d0sc05897a
_journal_volume 12
_journal_year 2020
_chemical_absolute_configuration ad
_chemical_formula_moiety 'C119 H125 Lu N9 O20, 3(C F3 O3 S), 0.792(C2 H3 N)'
_chemical_formula_sum 'C123.64 H127.46 F9 Lu N9.82 O29 S3'
_chemical_formula_weight 2657.11
_space_group_crystal_system orthorhombic
_space_group_IT_number 19
_space_group_name_Hall 'P 2ac 2ab'
_space_group_name_H-M_alt 'P 21 21 21'
_atom_sites_solution_hydrogens mixed
_atom_sites_solution_primary dual
_audit_creation_date 2020-04-16
_audit_creation_method
;
Olex2 1.3
(compiled 2020.02.04 svn.rd84adfe8 for OlexSys, GUI svn.r6032)
;
_audit_update_record
;
2020-07-27 deposited with the CCDC.	2020-12-01 downloaded from the CCDC.
;
_cell_angle_alpha 90
_cell_angle_beta 90
_cell_angle_gamma 90
_cell_formula_units_Z 4
_cell_length_a 13.2976(2)
_cell_length_b 25.7772(2)
_cell_length_c 38.6074(7)
_cell_measurement_reflns_used 27278
_cell_measurement_temperature 100(2)
_cell_measurement_theta_max 23.9260
_cell_measurement_theta_min 1.5630
_cell_volume 13233.6(3)
_computing_cell_refinement 'CrysAlisPro 1.171.40.53 (Rigaku OD, 2019)'
_computing_data_collection 'CrysAlisPro 1.171.40.53 (Rigaku OD, 2019)'
_computing_data_reduction 'CrysAlisPro 1.171.40.53 (Rigaku OD, 2019)'
_computing_molecular_graphics 'Olex2 1.3 (Dolomanov et al., 2009)'
_computing_publication_material 'Olex2 1.3 (Dolomanov et al., 2009)'
_computing_structure_refinement 'SHELXL 2018/3 (Sheldrick, 2015)'
_computing_structure_solution 'SHELXT 2018/2 (Sheldrick, 2018)'
_diffrn_ambient_temperature 100(2)
_diffrn_detector 'CCD area detector'
_diffrn_detector_area_resol_mean 0.0350
_diffrn_detector_type 'Rigaku Saturn724+'
_diffrn_measured_fraction_theta_full 1.000
_diffrn_measured_fraction_theta_max 1.000
_diffrn_measurement_details
;
List of Runs (angles in degrees, time in seconds):

  # Type    Start    End  Width  t~exp~   \w     \q     \k     \f   Frames
#--------------------------------------------------------------------------
  1  \f      0.00 179.00   1.00    0.10   0.00   0.00   0.00    --   179
  2  \w   -145.00  24.00   1.00    0.10    --   30.00   0.00   0.00  169
  3  \w   -145.00  24.00   1.00    0.10    --   30.00   0.00 120.00  169
  4  \w   -145.00  24.00   1.00    0.10    --   30.00   0.00 240.00  169
;
_diffrn_measurement_device 'CrystalLogic Kappa (4 circle)'
_diffrn_measurement_device_type 'Kappa Rigaku Saturn724+'
_diffrn_measurement_method '\w and \f scans'
_diffrn_orient_matrix_type 'CrysAlisPro convention (1999,Acta A55,543-557)'
_diffrn_orient_matrix_UB_11 -0.0418254000
_diffrn_orient_matrix_UB_12 0.0143404000
_diffrn_orient_matrix_UB_13 0.0043679000
_diffrn_orient_matrix_UB_21 0.0032943000
_diffrn_orient_matrix_UB_22 0.0131330000
_diffrn_orient_matrix_UB_23 -0.0155126000
_diffrn_orient_matrix_UB_31 -0.0303900000
_diffrn_orient_matrix_UB_32 -0.0183295000
_diffrn_orient_matrix_UB_33 -0.0076652000
_diffrn_radiation_collimation '0.3 x 1.5 Double Pinhole'
_diffrn_radiation_monochromator Synchrotron
_diffrn_radiation_probe x-ray
_diffrn_radiation_type Synchrotron
_diffrn_radiation_wavelength 0.6889
_diffrn_reflns_av_R_equivalents 0.0932
_diffrn_reflns_av_unetI/netI 0.0658
_diffrn_reflns_Laue_measured_fraction_full 1.000
_diffrn_reflns_Laue_measured_fraction_max 1.000
_diffrn_reflns_limit_h_max 16
_diffrn_reflns_limit_h_min -16
_diffrn_reflns_limit_k_max 32
_diffrn_reflns_limit_k_min -32
_diffrn_reflns_limit_l_max 48
_diffrn_reflns_limit_l_min -48
_diffrn_reflns_number 175761
_diffrn_reflns_point_group_measured_fraction_full 1.000
_diffrn_reflns_point_group_measured_fraction_max 1.000
_diffrn_reflns_theta_full 24.415
_diffrn_reflns_theta_max 25.503
_diffrn_reflns_theta_min 1.531
_diffrn_source Synchrotron
_diffrn_source_type 'Undulator, I19, DLS, RAL'
_exptl_absorpt_coefficient_mu 0.802
_exptl_absorpt_correction_T_max 1.00000
_exptl_absorpt_correction_T_min 0.30141
_exptl_absorpt_correction_type multi-scan
_exptl_absorpt_process_details
;
CrysAlisPro 1.171.40.53 (Rigaku Oxford Diffraction, 2019)
Empirical absorption correction using spherical harmonics,
 implemented in SCALE3 ABSPACK scaling algorithm.
;
_exptl_crystal_colour 'clear light colourless'
_exptl_crystal_colour_lustre clear
_exptl_crystal_colour_modifier light
_exptl_crystal_colour_primary colourless
_exptl_crystal_density_diffrn 1.334
_exptl_crystal_description block
_exptl_crystal_F_000 5480
_exptl_crystal_size_max 0.12
_exptl_crystal_size_mid 0.09
_exptl_crystal_size_min 0.08
_refine_diff_density_max 1.199
_refine_diff_density_min -0.663
_refine_diff_density_rms 0.091
_refine_ls_abs_structure_details
;
 Flack x determined using 5425 quotients [(I+)-(I-)]/[(I+)+(I-)]
 (Parsons, Flack and Wagner, Acta Cryst. B69 (2013) 249-259).
;
_refine_ls_abs_structure_Flack 0.050(5)
_refine_ls_extinction_method none
_refine_ls_goodness_of_fit_ref 1.015
_refine_ls_hydrogen_treatment constr
_refine_ls_matrix_type full
_refine_ls_number_parameters 1957
_refine_ls_number_reflns 27068
_refine_ls_number_restraints 2940
_refine_ls_restrained_S_all 0.995
_refine_ls_R_factor_all 0.1254
_refine_ls_R_factor_gt 0.0780
_refine_ls_shift/su_max 0.007
_refine_ls_shift/su_mean 0.000
_refine_ls_structure_factor_coef Fsqd
_refine_ls_weighting_details 'w=1/[\s^2^(Fo^2^)+(0.1589P)^2^] where P=(Fo^2^+2Fc^2^)/3'
_refine_ls_weighting_scheme calc
_refine_ls_wR_factor_gt 0.2195
_refine_ls_wR_factor_ref 0.2503
_reflns_Friedel_coverage 0.848
_reflns_Friedel_fraction_full 1.000
_reflns_Friedel_fraction_max 1.000
_reflns_number_gt 15935
_reflns_number_total 27068
_reflns_threshold_expression 'I > 2\s(I)'
_cod_data_source_file d0sc05897a2.cif
_cod_data_source_block m_za218_2_c1_col1_
_cod_depositor_comments
;Adding full bibliography for 1559742.cif.

 Adding full bibliography for 1559742.cif.
;
_cod_database_code 1559742
_shelx_shelxl_version_number 2018/3
_chemical_oxdiff_formula LuSFONCH
_shelx_space_group_comment
;
The symmetry employed for this shelxl refinement is uniquely defined
by the following loop, which should always be used as a source of
symmetry information in preference to the above space-group names.
They are only intended as comments.
;
_shelx_estimated_absorpt_t_max 0.939
_shelx_estimated_absorpt_t_min 0.910
_reflns_odcompleteness_completeness 99.95
_reflns_odcompleteness_iscentric 1
_reflns_odcompleteness_theta 25.50
_olex2_refinement_description
;
1. Fixed Uiso
 At 1.2 times of:
  All C(H) groups, All C(H,H) groups, All N(H) groups
 At 1.5 times of:
  All C(H,H,H) groups
2. Restrained distances
 C127-C126
 1.35 with sigma of 0.02
 O37-C46
 1.45 with sigma of 0.02
 C46-C36
 2.5 with sigma of 0.02
 C174-C175
 1.35 with sigma of 0.02
 C35-C33
 2.5 with sigma of 0.02
 C173-C175
 2.5 with sigma of 0.02
 O37-C35
 2.5 with sigma of 0.02
 C159-C161
 2.5 with sigma of 0.02
 C160-O158
 2.5 with sigma of 0.02
 C161-C159
 2.45 with sigma of 0.02
 C128-C126
 2.5 with sigma of 0.02
 C127-C128
 1.35 with sigma of 0.02
 C77-C78
 1.5 with sigma of 0.02
 C167-O172
 1.45 with sigma of 0.02
 O172-C173
 1.45 with sigma of 0.02
 O172-C166 = C173-C167
 2.5 with sigma of 0.02
 O34-C32
 2.5 with sigma of 0.02
 C17-C23 = O22-C24
 2.5 with sigma of 0.02
 S21A-F22A
 2.6 with sigma of 0.02
 O31-C33
 2.5 with sigma of 0.02
 O25-C27 = C30-C32
 2.5 with sigma of 0.02
 C174-C173
 1.54 with sigma of 0.02
 O25-C23
 2.5 with sigma of 0.02
 C24-C23
 1.54 with sigma of 0.02
 C29-C30
 1.54 with sigma of 0.02
 C24-C26
 2.5 with sigma of 0.02
 O28-C26 = C27-C29
 2.5 with sigma of 0.02
 O139-C140
 1.45 with sigma of 0.02
 C140-C142
 2.45 with sigma of 0.02
 C142-C140
 2.45 with sigma of 0.02
 O28-C30
 2.5 with sigma of 0.02
 O34-C36
 2.5 with sigma of 0.02
 F21A-F22A
 2.35 with sigma of 0.02
 F23A-F21A
 2.35 with sigma of 0.02
 C175-C174 \\sim C161-C160
 with sigma of 0.02
 C47-O37 \\sim O37-C45
 with sigma of 0.02
 C173-C175 \\sim C159-C161
 with sigma of 0.04
 C45-C44 \\sim C45A-C44A
 with sigma of 0.02
 C44-C43 \\sim C44A-C43A
 with sigma of 0.02
 O37-C36 \\sim O22-C23 \\sim O25-C24 \\sim O25-C26 \\sim O28-C27 \\sim O28-C29
\\sim O31-C30 \\sim O31-C32
 \\sim O34-C33 \\sim O34-C35
 with sigma of 0.02
 C47-C46 \\sim C47A-C46A
 with sigma of 0.02
 C46-C44 \\sim C46A-C44A
 with sigma of 0.04
 C46-C45 \\sim C46A-C45A
 with sigma of 0.02
 C24-C23 \\sim C27-C26 \\sim C30-C29 \\sim C32-C33 \\sim C36-C35
 with sigma of 0.02
 C44-C39 \\sim C44A-C39A
 with sigma of 0.02
 C40-C48 \\sim C40A-C48
 with sigma of 0.04
 C42-C41 \\sim C42A-C41A
 with sigma of 0.02
 C41-C40 \\sim C41A-C40A
 with sigma of 0.02
 O37-C46 \\sim O37A-C46A
 with sigma of 0.02
 O76-C77 \\sim O76-C75 \\sim O73-C74 \\sim O79-C78 \\sim O79-C80 \\sim O82-C81
\\sim O82-C83 \\sim O85-C84
 \\sim O85-C86 \\sim O88-C87
 with sigma of 0.01
 C41-C48 \\sim C41A-C48
 with sigma of 0.02
 C40-C39 \\sim C40A-C39A
 with sigma of 0.02
 C45-C43 \\sim C45A-C43A
 with sigma of 0.04
 C44-C40 \\sim C44A-C40A
 with sigma of 0.04
 C43-C41 \\sim C43A-C41A
 with sigma of 0.04
 C42-C48 \\sim C42A-C48
 with sigma of 0.04
 C38-C47 \\sim C38A-C47A
 with sigma of 0.02
 C38-C43 \\sim C38A-C43A
 with sigma of 0.02
 C43-C42 \\sim C43A-C42A
 with sigma of 0.02
 C167-C173 \\sim C153-C159
 with sigma of 0.04
 C45-C39 \\sim C45A-C39A
 with sigma of 0.04
 C44-C42 \\sim C44A-C42A
 with sigma of 0.04
 C126-C127 \\sim C140-C141
 with sigma of 0.02
 O37-C47 \\sim O37A-C47A
 with sigma of 0.04
 C43-C39 \\sim C43A-C39A
 with sigma of 0.04
 O37-C45 \\sim O37A-C45A
 with sigma of 0.04
 C168-C167 \\sim C154-C153
 with sigma of 0.02
 C42-C40 \\sim C42A-C40A
 with sigma of 0.04
 C173-O172 \\sim C159-O158
 with sigma of 0.02
 O172-C174 \\sim O158-C160
 with sigma of 0.04
 C41-C39 \\sim C41A-C39A
 with sigma of 0.04
 C47-C43 \\sim C47A-C43A
 with sigma of 0.04
 C167-O172 \\sim C153-O158
 with sigma of 0.02
 C36-C46 \\sim C36A-C46A
 with sigma of 0.04
 C173-C174 \\sim C159-C160
 with sigma of 0.02
 C126-C128 \\sim C140-C142
 with sigma of 0.04
 C38-C46 \\sim C38A-C46A
 with sigma of 0.04
 C38-C44 \\sim C38A-C44A
 with sigma of 0.04
 C38-C42 \\sim C38A-C42A
 with sigma of 0.04
 C47-C45 \\sim C47A-C45A
 with sigma of 0.04
 C128-C127 \\sim C142-C141
 with sigma of 0.02
 C169-C167 \\sim C155-C153
 with sigma of 0.04
 C120-C127 \\sim C134-C141
 with sigma of 0.04
 C165-C167 \\sim C151-C153
 with sigma of 0.04
 C167-C166 \\sim C153-C152
 with sigma of 0.02
 C127-O125 \\sim C141-O139
 with sigma of 0.04
 C124-C123 \\sim C130-C131
 with sigma of 0.02
 C128-O125 \\sim C142-O139
 with sigma of 0.04
 C120-C126 \\sim C134-C140
 with sigma of 0.04
 C126-O125 \\sim C140-O139
 with sigma of 0.04
 C124-C129 \\sim C130-C129
 with sigma of 0.02
 C124-C118 \\sim C130-C136
 with sigma of 0.04
 C124-C122 \\sim C130-C132
 with sigma of 0.04
 C168-O172 \\sim C154-O158
 with sigma of 0.04
 C169-C168 \\sim C155-C154
 with sigma of 0.02
 C166-O172 \\sim C152-O158
 with sigma of 0.04
 C170-C168 \\sim C156-C154
 with sigma of 0.04
 C116-C113 \\sim C113-C124
 with sigma of 0.02
 C168-C166 \\sim C154-C152
 with sigma of 0.04
 S21A-O23A \\sim S21A-O22A \\sim S21A-O21A \\sim S11A_$1-O11A_$1 \\sim
S11A_$1-O13A_$1 ~
 S11A_$1-O12A_$1
 with sigma of 0.02
 F12A-C11A \\sim F13A-C11A \\sim F11A-C11A \\sim F22A_$2-C21A_$2 \\sim
F23A_$2-C21A_$2 ~
 F21A_$2-C21A_$2
 with sigma of 0.02
 S11A-C11A \\sim S21A_$2-C21A_$2
 with sigma of 0.02
 C129-C116 \\sim C129-C138
 with sigma of 0.02
 C116-C117 \\sim C138-C137
 with sigma of 0.02
 C119-O125 \\sim C135-O139
 with sigma of 0.04
 C117-C118 \\sim C137-C136
 with sigma of 0.02
 C118-C123 \\sim C136-C131
 with sigma of 0.02
 C118-C119 \\sim C136-C135
 with sigma of 0.02
 C123-C119 \\sim C131-C135
 with sigma of 0.04
 C123-C122 \\sim C131-C132
 with sigma of 0.02
 C121-C119 \\sim C133-C135
 with sigma of 0.04
 C117-C119 \\sim C137-C135
 with sigma of 0.04
 C118-C120 \\sim C136-C134
 with sigma of 0.04
 C117-C123 \\sim C137-C131
 with sigma of 0.04
 C121-C120 \\sim C133-C134
 with sigma of 0.02
 C118-C122 \\sim C136-C132
 with sigma of 0.04
 C120-C119 \\sim C134-C135
 with sigma of 0.02
 C120-O125 \\sim C134-O139
 with sigma of 0.02
 C123-C121 \\sim C131-C133
 with sigma of 0.04
 C122-C120 \\sim C132-C134
 with sigma of 0.04
 C121-O125 \\sim C133-O139
 with sigma of 0.04
 C129-C117 \\sim C129-C137
 with sigma of 0.04
 C129-C123 \\sim C129-C131
 with sigma of 0.04
 C122-C121 \\sim C132-C133
 with sigma of 0.02
 C116-C118 \\sim C138-C136
 with sigma of 0.04
 S1A-F1A \\sim S1A-F3A \\sim S1A-F2A
 with sigma of 0.04
 C1A-F1A \\sim C1A-F3A \\sim C1A-F2A
 with sigma of 0.02
 S1A-O2A \\sim S1A-O1A \\sim S1A-O3A
 with sigma of 0.02
 O2A-O1A \\sim O1A-O3A \\sim O2A-O3A
 with sigma of 0.04
 F1A-F3A \\sim F3A-F2A \\sim F2A-F1A
 with sigma of 0.04
 C1A-O2A \\sim C1A-O1A \\sim C1A-O3A
 with sigma of 0.04
 C165-C169 \\sim C151-C155
 with sigma of 0.04
 C164-C170 \\sim C150-C156
 with sigma of 0.04
 C170-C166 \\sim C156-C152
 with sigma of 0.04
 C163-C164 \\sim C149-C150
 with sigma of 0.02
 C162-C163 \\sim C148-C149
 with sigma of 0.02
 C164-C165 \\sim C150-C151
 with sigma of 0.02
 C171-C162 \\sim C157-C148
 with sigma of 0.02
 C165-C170 \\sim C151-C156
 with sigma of 0.02
 C165-C166 \\sim C151-C152
 with sigma of 0.02
 C170-C169 \\sim C156-C155
 with sigma of 0.02
 C146-C162 \\sim C146-C148
 with sigma of 0.02
 C164-C166 \\sim C150-C152
 with sigma of 0.04
 C146-C171 \\sim C146-C157
 with sigma of 0.04
 C146-C163 \\sim C146-C149
 with sigma of 0.04
 C171-C163 \\sim C157-C149
 with sigma of 0.04
 C171-C165 \\sim C157-C151
 with sigma of 0.04
 C171-C169 \\sim C157-C155
 with sigma of 0.04
 C162-C164 \\sim C148-C150
 with sigma of 0.04
 C162-C170 \\sim C148-C156
 with sigma of 0.04
 C171-C170 \\sim C157-C156
 with sigma of 0.02
 C163-C165 \\sim C149-C151
 with sigma of 0.04
 C68-C67 \\sim C67-C66
 with sigma of 0.02
 C67-C66 \\sim C68-C67 \\sim C69-C68 \\sim C70-C69 \\sim C71-C70 \\sim C71-C66
 with sigma of 0.01
 O34-C35 \\sim O34A-C35A
 with sigma of 0.02
 C32-C33 \\sim C32A-C33A
 with sigma of 0.02
 O22-C24 \\sim O1-C24A
 with sigma of 0.04
 O22-C23 \\sim O1-C23A
 with sigma of 0.02
 O28-C29 \\sim O28A-C29A
 with sigma of 0.02
 O25-C26 \\sim O25A-C26A
 with sigma of 0.02
 O25-C27 \\sim O25A-C27A
 with sigma of 0.04
 O31-C32 \\sim O31A-C32A
 with sigma of 0.02
 O28-C26 \\sim O28A-C26A
 with sigma of 0.04
 O31-C29 \\sim O31A-C29A
 with sigma of 0.04
 C26-C27 \\sim C26A-C27A
 with sigma of 0.02
 O31-C33 \\sim O31A-C33A
 with sigma of 0.04
 O34-C32 \\sim O34A-C32A
 with sigma of 0.04
 O34-C36 \\sim O34A-C36A
 with sigma of 0.04
 O37-C35 \\sim O37A-C35A
 with sigma of 0.04
 C17-C23 \\sim C17-C23A
 with sigma of 0.04
 C24-C26 \\sim C24A-C26A
 with sigma of 0.04
 O25-C23 \\sim O25A-C23A
 with sigma of 0.04
 C27-C29 \\sim C27A-C29A
 with sigma of 0.04
 O22-C17 \\sim O1-C17
 with sigma of 0.02
 C30-C32 \\sim C30A-C32A
 with sigma of 0.04
 O25-C24 \\sim O25A-C24A
 with sigma of 0.02
 O28-C27 \\sim O28A-C27A
 with sigma of 0.02
 O31-C30 \\sim O31A-C30A
 with sigma of 0.02
 C33-C35 \\sim C33A-C35A
 with sigma of 0.04
 O34-C33 \\sim O34A-C33A
 with sigma of 0.02
 O28-C30 \\sim O28A-C30A
 with sigma of 0.04
 O37-C36 \\sim O37A-C36A
 with sigma of 0.02
 C23-C24 \\sim C23A-C24A
 with sigma of 0.02
 C29-C30 \\sim C29A-C30A
 with sigma of 0.02
 C35-C36 \\sim C35A-C36A
 with sigma of 0.02
 O21A-C21A \\sim O23A-C21A \\sim O22A-C21A
 with sigma of 0.02
 S21A-F23A \\sim S21A-F22A \\sim S21A-F21A
 with sigma of 0.02
3. Restrained planarity
 O158, C148, C149, C150, C151, C152, C153, C154, C155, C156, C157
 with sigma of 0.1
 O172, C167, C168, C169, C170, C171, C162, C163, C164, C165, C166
 with sigma of 0.1
4. Uiso/Uaniso restraints and constraints
C11 \\sim C10: within 2A with sigma of 0.002 and sigma for terminal atoms of
0.004 within 2A
C173 \\sim C174 \\sim C175 \\sim C159 \\sim C160 \\sim C161: within 2A with
sigma of 0.02 and sigma for terminal atoms of 0.04 within 2A
O172 \\sim C173 \\sim C174 \\sim C175 \\sim O158 \\sim C159 \\sim C160 \\sim
C161: within 2A with sigma of 0.02 and sigma for terminal atoms of 0.04 within
2A
O22 \\sim O25 \\sim O28 \\sim O31 \\sim O34 \\sim O37 \\sim C23 \\sim C24 \\sim
C26 \\sim C27 \\sim C29 \\sim C30 \\sim C32 \\sim C33 \\sim C35 \\sim C36:
within 2A with sigma of 0.04 and sigma for terminal atoms of 0.08 within 2A
C167 \\sim C168 \\sim C169 \\sim C170 \\sim C171 \\sim C162 \\sim C163 \\sim
C164 \\sim C165 \\sim C166 \\sim O172 \\sim C173 \\sim C174 \\sim C175: within
2A with sigma of 0.04 and sigma for terminal atoms of 0.08 within 2A
O73 \\sim O76 \\sim O79 \\sim O82 \\sim O85 \\sim O88 \\sim C74 \\sim C75 \\sim
C77 \\sim C78 \\sim C80 \\sim C81 \\sim C83 \\sim C84 \\sim C86 \\sim C87:
within 2A with sigma of 0.04 and sigma for terminal atoms of 0.08 within 2A
C38 \\sim C47 \\sim C45 \\sim C44 \\sim C43 \\sim C42 \\sim C41 \\sim C40 \\sim
C39 \\sim C41A \\sim C40A \\sim C39A \\sim C44A \\sim C45A \\sim C47A \\sim
C38A \\sim C43A \\sim C42A \\sim C46 \\sim C46A: within 2A with sigma of 0.04
and sigma for terminal atoms of 0.08 within 2A
O125 \\sim C126 \\sim C127 \\sim C128 \\sim O139 \\sim C140 \\sim C141 \\sim
C142: within 2A with sigma of 0.04 and sigma for terminal atoms of 0.08 within
2A
C41 \\sim C41A: within 2A with sigma of 0.001 and sigma for terminal atoms of
0.002 within 2A
C42A \\sim C41A \\sim C40A \\sim C39A \\sim C44A \\sim C43A: within 2A with
sigma of 0.01 and sigma for terminal atoms of 0.02 within 2A
C116 \\sim C130: within 2A with sigma of 0.01 and sigma for terminal atoms of
0.02 within 2A
O172 \\sim O158: within 2A with sigma of 0.02 and sigma for terminal atoms of
0.04 within 2A
S1A \\sim F1A \\sim F2A \\sim F3A \\sim O1A \\sim O2A \\sim O3A \\sim C1A:
within 2A with sigma of 0.04 and sigma for terminal atoms of 0.08 within 2A
C153 \\sim C154 \\sim C155 \\sim C156 \\sim C157 \\sim C148 \\sim C149 \\sim
C150 \\sim C151 \\sim C152: within 2A with sigma of 0.02 and sigma for terminal
atoms of 0.04 within 2A
C124 \\sim C138: within 2A with sigma of 0.04 and sigma for terminal atoms of
0.08 within 2A
C148 \\sim C162 \\sim C163 \\sim C149 \\sim C165 \\sim C164 \\sim C150 \\sim
C171 \\sim C170 \\sim C157 \\sim C156 \\sim C151 \\sim C169 \\sim C155 \\sim
C154 \\sim C153 \\sim C168 \\sim C152 \\sim C167 \\sim C166: within 2A with
sigma of 0.04 and sigma for terminal atoms of 0.08 within 2A
O31 \\sim O34 \\sim O37 \\sim C29 \\sim C30 \\sim C32 \\sim C33 \\sim C35 \\sim
C36 \\sim O37A \\sim C36A \\sim C35A \\sim O34A \\sim C33A \\sim C32A \\sim
O31A \\sim C30A \\sim C29A \\sim O22 \\sim O25 \\sim O28 \\sim C23 \\sim C24
\\sim C26 \\sim C27 \\sim O28A \\sim C27A \\sim C26A \\sim O25A \\sim C24A
\\sim C23A \\sim O1 \\sim C17: within 2A with sigma of 0.04 and sigma for
terminal atoms of 0.08 within 2A
5. Rigid body (RIGU) restrains
 O22, O25, O28, O31, O34, O37, C12, C13, C14, C15, C16, C17, C18, C19, C20,
 C21, C23, C24, C26, C27, C29, C30, C32, C33, C35, C36, C38, C47
 with sigma for 1-2 distances of 0.004 and sigma for 1-3 distances of 0.004
 C41, C40, C39, C44, C45, C46, C47, C38, C43, C42, O37, C36, C35, O34, C33,
 C32, C30, O31, C29, O28, C27, C26, O25, C24, C23, O22, C17, C18, C19, C20, C15,
  C16, C21, C12, C13, C14
 with sigma for 1-2 distances of 0.002 and sigma for 1-3 distances of 0.002
 C162, C163, C164, C165, C166, C167, C168, C169, C170, C171, O172, C173, C174,
 C175
 with sigma for 1-2 distances of 0.002 and sigma for 1-3 distances of 0.002
 C162, C163, C164, C165, C166, C167, C168, C169, C170, C171, C146, O172, C173,
 C174, C175
 with sigma for 1-2 distances of 0.004 and sigma for 1-3 distances of 0.004
 O73, O76, O79, O82, O85, O88, C63, C64, C65, C66, C67, C68, C69, C70, C67,
 C72, C63, C64, C65, C66, C71, C72, C74, C75, C78, C80, C81, C83, C84, C86, C87
 with sigma for 1-2 distances of 0.004 and sigma for 1-3 distances of 0.004
 C74, C75, O76, C77, C78, O79, C80, C81, O82, C83, C84, O85
 with sigma for 1-2 distances of 0.002 and sigma for 1-3 distances of 0.002
 C152, O139, C157, O158, C130, C131, C132, C153, C133, C159, C134, C135, N19,
 C136, C150, C137, C151, H137, H152, C138, C154, H138, C155, C140, C156, C141,
 C160, C161, C142, C50, C148, C52, C149
 with sigma for 1-2 distances of 0.004 and sigma for 1-3 distances of 0.004
 C148, C149, C150, C151, C152, C153, C154, C155, C156, C157, O158, C159, C160,
 C161
 with sigma for 1-2 distances of 0.004 and sigma for 1-3 distances of 0.004
 S1A, F1A, F2A, F3A, O1A, O2A, O3A, C1A
 with sigma for 1-2 distances of 0.002 and sigma for 1-3 distances of 0.002
 S21A, F21A, F22A, F23A, O21A, O22A, O23A, C21A
 with sigma for 1-2 distances of 0.002 and sigma for 1-3 distances of 0.002
 C129, C124, C123, C122, C121, C120, C119, C118, C117, C116, O125, C126, C127,
 C128
 with sigma for 1-2 distances of 0.002 and sigma for 1-3 distances of 0.002
 C129, C124, C123, C122, C121, C120, C119, C118, C117, C116, O125
 with sigma for 1-2 distances of 0.004 and sigma for 1-3 distances of 0.004
 C129, C138, C137, C136, C135, C134, C133, C132, C131, C130
 with sigma for 1-2 distances of 0.004 and sigma for 1-3 distances of 0.004
 C94, C95, C96, C97, C98, C89, C90, C91, C92, C93, O88
 with sigma for 1-2 distances of 0.002 and sigma for 1-3 distances of 0.002
6. Others
 Sof(O139)=Sof(C130)=Sof(H130)=Sof(C131)=Sof(C132)=Sof(H132)=Sof(C133)=
 Sof(H133)=Sof(C134)=Sof(C135)=Sof(H135)=Sof(C136)=Sof(C137)=Sof(H137)=
 Sof(C138)=Sof(H138)=Sof(C140)=Sof(H14E)=Sof(H14F)=Sof(C141)=Sof(H141)=
 Sof(C142)=Sof(H14G)=Sof(H14H)=1-FVAR(1)
 Sof(O125)=Sof(C124)=Sof(H124)=Sof(C116)=Sof(H116)=Sof(C117)=Sof(H117)=
 Sof(C118)=Sof(C123)=Sof(C122)=Sof(H122)=Sof(C121)=Sof(H121)=Sof(C120)=
 Sof(C119)=Sof(H119)=Sof(C126)=Sof(H12A)=Sof(H12B)=Sof(C127)=Sof(H127)=
 Sof(C128)=Sof(H12C)=Sof(H12D)=FVAR(1)
 Sof(H14A)=Sof(O158)=Sof(C148)=Sof(C149)=Sof(H149)=Sof(C150)=Sof(H150)=
 Sof(C151)=Sof(C152)=Sof(H152)=Sof(C153)=Sof(C154)=Sof(H154)=Sof(C155)=
 Sof(H155)=Sof(C156)=Sof(C157)=Sof(H157)=Sof(C159)=Sof(H15A)=Sof(H15B)=
 Sof(C160)=Sof(H160)=Sof(C161)=Sof(H16A)=Sof(H16B)=Sof(N19)=Sof(C50)=Sof(H50A)=
 Sof(H50B)=Sof(H50C)=Sof(C52)=1-FVAR(2)
 Sof(H146)=Sof(O172)=Sof(C171)=Sof(H171)=Sof(C162)=Sof(C163)=Sof(H163)=
 Sof(C164)=Sof(H164)=Sof(C165)=Sof(C170)=Sof(C169)=Sof(H169)=Sof(C168)=
 Sof(H168)=Sof(C167)=Sof(C166)=Sof(H166)=Sof(C173)=Sof(H17A)=Sof(H17B)=
 Sof(C174)=Sof(H174)=Sof(C175)=Sof(H17C)=Sof(H17D)=FVAR(2)
 Sof(H48A)=Sof(C41A)=Sof(C40A)=Sof(H40A)=Sof(C39A)=Sof(H39A)=Sof(C44A)=
 Sof(C45A)=Sof(H45A)=Sof(C46A)=Sof(C47A)=Sof(H47A)=Sof(C38A)=Sof(H38A)=
 Sof(C43A)=Sof(C42A)=Sof(H42A)=Sof(O37A)=Sof(C36A)=Sof(H36C)=Sof(H36D)=
 Sof(C35A)=Sof(H35C)=Sof(H35D)=Sof(O34A)=Sof(C33A)=Sof(H33C)=Sof(H33D)=
 Sof(C32A)=Sof(H32C)=Sof(H32D)=Sof(O31A)=Sof(C30A)=Sof(H30C)=Sof(H30D)=
 Sof(C29A)=Sof(H29C)=Sof(H29D)=Sof(O28A)=Sof(C27A)=Sof(H27C)=Sof(H27D)=
 Sof(C26A)=Sof(H26C)=Sof(H26D)=Sof(O25A)=Sof(C24A)=Sof(H24C)=Sof(H24D)=
 Sof(C23A)=Sof(H23C)=Sof(H23D)=Sof(O1)=1-FVAR(3)
 Sof(O22)=Sof(O25)=Sof(O28)=Sof(O31)=Sof(O34)=Sof(O37)=Sof(C23)=Sof(H23A)=
 Sof(H23B)=Sof(C24)=Sof(H24A)=Sof(H24B)=Sof(C26)=Sof(H26A)=Sof(H26B)=Sof(C27)=
 Sof(H27A)=Sof(H27B)=Sof(C29)=Sof(H29A)=Sof(H29B)=Sof(C30)=Sof(H30A)=Sof(H30B)=
 Sof(C32)=Sof(H32A)=Sof(H32B)=Sof(C33)=Sof(H33A)=Sof(H33B)=Sof(C35)=Sof(H35A)=
 Sof(H35B)=Sof(C36)=Sof(H36A)=Sof(H36B)=Sof(C38)=Sof(H38)=Sof(C47)=Sof(H47)=
 Sof(C46)=Sof(C45)=Sof(H45)=Sof(C44)=Sof(C43)=Sof(C42)=Sof(H42)=Sof(C41)=
 Sof(C40)=Sof(H40)=Sof(C39)=Sof(H39)=Sof(H48)=FVAR(3)
7.a Riding coordinates:
 C128(H12C,H12D), C175(H17C,H17D), C142(H14G,H14H), C161(H16A,H16B)
7.b Free rotating group:
 C1A(S1A,F1A,F2A,F3A,O1A,O2A,O3A)
7.c Ternary CH refined with riding coordinates:
 C10(H10), C48(H48), C48(H48A), C61(H61), C99(H99), C113(H113), C146(H146),
 C146(H14A)
7.d Secondary CH2 refined with riding coordinates:
 C23(H23A,H23B), C24(H24A,H24B), C26(H26A,H26B), C27(H27A,H27B), C29(H29A,
 H29B), C30(H30A,H30B), C32(H32A,H32B), C33(H33A,H33B), C35(H35A,H35B),
 C36(H36A,H36B), C74(H74A,H74B), C75(H75A,H75B), C77(H77A,H77B), C78(H78A,H78B),
  C80(H80A,H80B), C81(H81A,H81B), C83(H83A,H83B), C84(H84A,H84B), C86(H86A,
 H86B), C87(H87A,H87B), C126(H12A,H12B), C173(H17A,H17B), C140(H14E,H14F),
 C159(H15A,H15B), C36A(H36C,H36D), C35A(H35C,H35D), C33A(H33C,H33D), C32A(H32C,
 H32D), C30A(H30C,H30D), C29A(H29C,H29D), C27A(H27C,H27D), C26A(H26C,H26D),
 C24A(H24C,H24D), C23A(H23C,H23D)
7.e Me refined with riding coordinates:
 C50(H50A,H50B,H50C)
7.f Aromatic/amide H refined with riding coordinates:
 N9(H9), N50(H50), N60(H60), N101(H101), N112(H112), N145(H145), C3(H3),
 C4(H4), C5(H5), C13(H13), C14(H14), C16(H16), C18(H18), C19(H19), C21(H21),
 C38(H38), C47(H47), C45(H45), C42(H42), C40(H40), C39(H39), C56(H56), C57(H57),
  C58(H58), C69(H69), C70(H70), C67(H67), C72(H72), C64(H64), C65(H65),
 C90(H90), C91(H91), C93(H93), C95(H95), C96(H96), C98(H98), C105(H105),
 C106(H106), C107(H107), C124(H124), C116(H116), C117(H117), C122(H122),
 C121(H121), C119(H119), C127(H127), C171(H171), C163(H163), C164(H164),
 C169(H169), C168(H168), C166(H166), C174(H174), C130(H130), C132(H132),
 C133(H133), C135(H135), C137(H137), C138(H138), C141(H141), C149(H149),
 C150(H150), C152(H152), C154(H154), C155(H155), C157(H157), C160(H160),
 C40A(H40A), C39A(H39A), C45A(H45A), C47A(H47A), C38A(H38A), C42A(H42A)
7.g Fitted hexagon refined as free rotating group:
 C15(C16,C17,C18,C19,C20), C72(C63,C64,C65,C66,C71)
7.h Naphthalene refined as free rotating group:
 C38(C47,C46,C45,C44,C43,C42,C41,C40,C39), C124(C129,C116,C117,C118,C123,C122,
 C121,C120,C119), C171(C162,C163,C164,C165,C170,C169,C168,C167,C166)
7.i Idealised Me refined as rotating group:
 C11(H11A,H11B,H11C), C49(H49A,H49B,H49C), C62(H62A,H62B,H62C), C100(H10A,H10B,
 H10C), C114(H11D,H11E,H11F), C147(H14B,H14C,H14D)
;
_smtbx_masks_void_probe_radius 1.2
_smtbx_masks_void_truncation_radius 1.2
_olex2_submission_special_instructions 'No special instructions were received'
_oxdiff_exptl_absorpt_empirical_details
;
Empirical correction (ABSPACK) includes:
- Absorption correction using spherical harmonics
- Frame scaling
;
_oxdiff_exptl_absorpt_empirical_full_max 2.657
_oxdiff_exptl_absorpt_empirical_full_min 0.365

loop_
_space_group_symop_operation_xyz
'x, y, z'
'-x+1/2, -y, z+1/2'
'-x, y+1/2, -z+1/2'
'x+1/2, -y+1/2, -z'

loop_
_atom_site_label
_atom_site_type_symbol
_atom_site_fract_x
_atom_site_fract_y
_atom_site_fract_z
_atom_site_U_iso_or_equiv
_atom_site_adp_type
_atom_site_occupancy
_atom_site_site_symmetry_order
_atom_site_calc_flag
_atom_site_refinement_flags_posn
_atom_site_refinement_flags_adp
_atom_site_refinement_flags_occupancy
_atom_site_disorder_assembly
_atom_site_disorder_group
Lu1 Lu 0.69500(3) 0.49696(2) 0.48574(2) 0.0910(2) Uani 1 1 d . . . . .
O003 O 0.8196(6) 0.5277(3) 0.5223(3) 0.091(2) Uani 1 1 d . . . . .
O8 O 0.8049(7) 0.5361(3) 0.4482(2) 0.101(2) Uani 1 1 d . . . . .
O22 O 0.767(3) 0.3518(17) 0.2754(11) 0.276(14) Uani 0.625(13) 1 d D U P A 1
O25 O 0.685(3) 0.3491(16) 0.1995(9) 0.278(14) Uani 0.625(13) 1 d D U P A 1
O28 O 0.695(4) 0.2447(14) 0.1759(9) 0.263(12) Uani 0.625(13) 1 d D U P A 1
O31 O 0.766(4) 0.1529(15) 0.2147(7) 0.290(13) Uani 0.625(13) 1 d D U P A 1
O34 O 0.780(3) 0.1324(17) 0.2865(8) 0.305(14) Uani 0.625(13) 1 d D U P A 1
O37 O 0.599(4) 0.2316(15) 0.3145(6) 0.219(12) Uani 0.625(13) 1 d D U P A 1
O52 O 0.5814(7) 0.4292(3) 0.4928(3) 0.111(3) Uani 1 1 d . . . . .
O73 O 0.7038(10) 0.8425(4) 0.5297(4) 0.148(4) Uani 1 1 d D U . . .
O76 O 0.656(2) 0.9473(8) 0.4996(6) 0.264(10) Uani 1 1 d D U . . .
O79 O 0.6752(18) 1.0361(6) 0.4520(6) 0.224(7) Uani 1 1 d D U . . .
O82 O 0.7315(11) 1.0258(4) 0.3771(5) 0.169(5) Uani 1 1 d D U . . .
O85 O 0.6969(10) 0.9325(4) 0.3405(4) 0.150(4) Uani 1 1 d D U . . .
O88 O 0.7013(12) 0.7961(5) 0.3294(3) 0.147(4) Uani 1 1 d D U . . .
O103 O 0.5694(6) 0.5205(3) 0.4472(3) 0.100(2) Uani 1 1 d . . . . .
O111 O 0.8218(5) 0.4356(3) 0.4812(3) 0.097(2) Uani 1 1 d . . . . .
O144 O 0.5762(6) 0.5320(3) 0.5237(2) 0.095(2) Uani 1 1 d . . . . .
N1 N 0.6823(7) 0.5910(3) 0.4840(3) 0.088(3) Uani 1 1 d . . . . .
N9 N 0.8795(8) 0.6051(4) 0.4234(4) 0.110(3) Uani 1 1 d . . . . .
H9 H 0.881622 0.638064 0.420131 0.132 Uiso 1 1 calc R U . . .
N50 N 0.5023(9) 0.3667(4) 0.5217(4) 0.114(4) Uani 1 1 d . . . . .
H50 H 0.500290 0.348139 0.540145 0.137 Uiso 1 1 calc R U . . .
N54 N 0.7054(7) 0.4543(3) 0.5421(3) 0.090(3) Uani 1 1 d . . . . .
N60 N 0.9041(8) 0.5327(4) 0.5729(3) 0.102(3) Uani 1 1 d . . . . .
H60 H 0.911841 0.521307 0.593687 0.122 Uiso 1 1 calc R U . . .
N101 N 0.4765(8) 0.5114(5) 0.3991(3) 0.113(3) Uani 1 1 d . . . . .
H101 H 0.463925 0.493648 0.380683 0.136 Uiso 1 1 calc R U . . .
N109 N 0.6882(8) 0.4445(3) 0.4326(3) 0.093(3) Uani 1 1 d . . . . .
N112 N 0.8979(10) 0.3673(4) 0.4584(4) 0.118(4) Uani 1 1 d . . . . .
H112 H 0.900050 0.344744 0.442024 0.142 Uiso 1 1 calc R U . . .
N145 N 0.4915(9) 0.5967(4) 0.5485(3) 0.111(3) Uani 1 1 d . . . . .
H145 H 0.480118 0.629442 0.549992 0.133 Uiso 1 1 calc R U . . .
C2 C 0.6125(9) 0.6156(4) 0.5023(3) 0.084(3) Uani 1 1 d . . . . .
C3 C 0.5954(9) 0.6682(4) 0.4989(3) 0.088(3) Uani 1 1 d . . . . .
H3 H 0.549089 0.685032 0.513100 0.106 Uiso 1 1 calc R U . . .
C4 C 0.6474(10) 0.6948(5) 0.4746(4) 0.101(4) Uani 1 1 d . . . . .
H4 H 0.632583 0.729610 0.470677 0.122 Uiso 1 1 calc R U . . .
C5 C 0.7227(10) 0.6709(4) 0.4553(4) 0.098(4) Uani 1 1 d . . . . .
H5 H 0.761620 0.689222 0.439463 0.118 Uiso 1 1 calc R U . . .
C6 C 0.7368(8) 0.6179(4) 0.4611(4) 0.090(4) Uani 1 1 d . . . . .
C7 C 0.8117(10) 0.5847(4) 0.4439(4) 0.091(3) Uani 1 1 d . . . . .
C10 C 0.9516(11) 0.5708(6) 0.4061(6) 0.126(4) Uani 1 1 d . U . . .
H10 H 0.985218 0.549221 0.423478 0.152 Uiso 1 1 calc R U . . .
C11 C 1.0312(12) 0.6062(6) 0.3880(5) 0.134(4) Uani 1 1 d . U . . .
H11A H 1.000523 0.623737 0.368783 0.201 Uiso 1 1 calc R U . . .
H11B H 1.085980 0.585250 0.379834 0.201 Uiso 1 1 calc R U . . .
H11C H 1.055902 0.631269 0.404275 0.201 Uiso 1 1 calc R U . . .
C12 C 0.9000(14) 0.5354(6) 0.3792(5) 0.125(4) Uani 1 1 d . . . . .
C13 C 0.8167(16) 0.5509(7) 0.3628(5) 0.137(5) Uani 1 1 d . . . . .
H13 H 0.787024 0.582786 0.367693 0.164 Uiso 1 1 calc R U . . .
C14 C 0.7758(18) 0.5173(9) 0.3380(5) 0.156(6) Uani 1 1 d . . . . .
H14 H 0.720928 0.529974 0.325710 0.187 Uiso 1 1 calc R U . . .
C15 C 0.8058(13) 0.4695(5) 0.3299(4) 0.173(7) Uani 1 1 d G . . . .
C16 C 0.7568(13) 0.4356(8) 0.3076(4) 0.220(11) Uani 1 1 d G . . . .
H16 H 0.699748 0.446360 0.295713 0.264 Uiso 1 1 calc R U . . .
C17 C 0.7932(15) 0.3855(7) 0.3031(5) 0.257(13) Uani 1 1 d DG U . . .
C18 C 0.8785(15) 0.3693(4) 0.3209(5) 0.209(9) Uani 1 1 d G . . . .
H18 H 0.902791 0.335801 0.317924 0.251 Uiso 1 1 calc R U . . .
C19 C 0.9274(11) 0.4033(5) 0.3432(4) 0.167(6) Uani 1 1 d G . . . .
H19 H 0.984475 0.392500 0.355157 0.200 Uiso 1 1 calc R U . . .
C20 C 0.8911(12) 0.4534(4) 0.3477(4) 0.145(5) Uani 1 1 d G . . . .
C21 C 0.9366(15) 0.4881(6) 0.3755(5) 0.137(5) Uani 1 1 d . . . . .
H21 H 0.988747 0.476314 0.389511 0.165 Uiso 1 1 calc R U . . .
C23 C 0.661(3) 0.356(2) 0.2624(10) 0.286(15) Uani 0.625(13) 1 d D U P A 1
H23A H 0.647059 0.391547 0.255695 0.343 Uiso 0.625(13) 1 calc R U P A 1
H23B H 0.614599 0.346441 0.280703 0.343 Uiso 0.625(13) 1 calc R U P A 1
C24 C 0.647(4) 0.3198(15) 0.2311(8) 0.257(14) Uani 0.625(13) 1 d D U P A 1
H24A H 0.685034 0.288082 0.234276 0.308 Uiso 0.625(13) 1 calc R U P A 1
H24B H 0.576456 0.310881 0.228372 0.308 Uiso 0.625(13) 1 calc R U P A 1
C26 C 0.625(4) 0.3364(15) 0.1684(10) 0.286(15) Uani 0.625(13) 1 d D U P A 1
H26A H 0.642411 0.361016 0.150359 0.344 Uiso 0.625(13) 1 calc R U P A 1
H26B H 0.554576 0.341316 0.173839 0.344 Uiso 0.625(13) 1 calc R U P A 1
C27 C 0.638(6) 0.2831(17) 0.1543(14) 0.272(14) Uani 0.625(13) 1 d D U P A 1
H27A H 0.672200 0.285999 0.132154 0.327 Uiso 0.625(13) 1 calc R U P A 1
H27B H 0.572016 0.268901 0.149881 0.327 Uiso 0.625(13) 1 calc R U P A 1
C29 C 0.729(5) 0.1985(15) 0.1554(9) 0.257(14) Uani 0.625(13) 1 d D U P A 1
H29A H 0.792935 0.206457 0.144618 0.308 Uiso 0.625(13) 1 calc R U P A 1
H29B H 0.680581 0.192076 0.137103 0.308 Uiso 0.625(13) 1 calc R U P A 1
C30 C 0.740(6) 0.1501(15) 0.1767(9) 0.277(14) Uani 0.625(13) 1 d D U P A 1
H30A H 0.791687 0.129183 0.165722 0.333 Uiso 0.625(13) 1 calc R U P A 1
H30B H 0.677603 0.131017 0.174749 0.333 Uiso 0.625(13) 1 calc R U P A 1
C32 C 0.828(4) 0.107(2) 0.2264(8) 0.318(15) Uani 0.625(13) 1 d D U P A 1
H32A H 0.898162 0.117321 0.228581 0.381 Uiso 0.625(13) 1 calc R U P A 1
H32B H 0.823976 0.079467 0.209406 0.381 Uiso 0.625(13) 1 calc R U P A 1
C33 C 0.789(5) 0.0882(15) 0.2612(10) 0.332(16) Uani 0.625(13) 1 d D U P A 1
H33A H 0.723306 0.072154 0.258039 0.398 Uiso 0.625(13) 1 calc R U P A 1
H33B H 0.833989 0.062165 0.270529 0.398 Uiso 0.625(13) 1 calc R U P A 1
C35 C 0.676(4) 0.1540(18) 0.2886(11) 0.276(15) Uani 0.625(13) 1 d D U P A 1
H35A H 0.627414 0.125944 0.288538 0.331 Uiso 0.625(13) 1 calc R U P A 1
H35B H 0.663016 0.175722 0.268508 0.331 Uiso 0.625(13) 1 calc R U P A 1
C36 C 0.664(4) 0.1859(18) 0.3214(8) 0.235(13) Uani 0.625(13) 1 d D U P A 1
H36A H 0.634634 0.164758 0.339519 0.282 Uiso 0.625(13) 1 calc R U P A 1
H36B H 0.729802 0.197539 0.329339 0.282 Uiso 0.625(13) 1 calc R U P A 1
C38 C 0.4342(14) 0.3168(9) 0.3689(5) 0.157(8) Uani 0.625(13) 1 d DG U P A 1
H38 H 0.382098 0.340445 0.365828 0.189 Uiso 0.625(13) 1 calc R U P A 1
C47 C 0.4729(16) 0.2902(10) 0.3405(5) 0.161(8) Uani 0.625(13) 1 d DG U P A 1
H47 H 0.446823 0.296124 0.318516 0.193 Uiso 0.625(13) 1 calc R U P A 1
C46 C 0.5507(16) 0.2549(10) 0.3450(4) 0.146(8) Uani 0.625(13) 1 d DG U P A 1
C45 C 0.5897(14) 0.2460(9) 0.3779(5) 0.129(7) Uani 0.625(13) 1 d DG U P A 1
H45 H 0.641799 0.222378 0.380957 0.155 Uiso 0.625(13) 1 calc R U P A 1
C44 C 0.5510(12) 0.2726(8) 0.4063(4) 0.127(6) Uani 0.625(13) 1 d DG U P A 1
C43 C 0.4732(13) 0.3080(8) 0.4017(5) 0.147(8) Uani 0.625(13) 1 d DG U P A 1
C42 C 0.4344(18) 0.3345(11) 0.4301(5) 0.151(9) Uani 0.625(13) 1 d DG U P A 1
H42 H 0.382338 0.358184 0.427051 0.181 Uiso 0.625(13) 1 calc R U P A 1
C41 C 0.473(2) 0.3257(13) 0.4630(5) 0.121(5) Uani 0.625(13) 1 d DG U P A 1
C40 C 0.551(2) 0.2903(13) 0.4675(4) 0.132(7) Uani 0.625(13) 1 d DG U P A 1
H40 H 0.577311 0.284440 0.489494 0.159 Uiso 0.625(13) 1 calc R U P A 1
C39 C 0.5900(16) 0.2638(11) 0.4392(4) 0.122(7) Uani 0.625(13) 1 d DG U P A 1
H39 H 0.642037 0.240118 0.442183 0.146 Uiso 0.625(13) 1 calc R U P A 1
C48 C 0.4289(11) 0.3556(6) 0.4956(5) 0.129(6) Uani 1 1 d D . . . .
H48 H 0.401463 0.388663 0.487455 0.154 Uiso 0.625(13) 1 calc R U P A 1
H48A H 0.401529 0.388642 0.487393 0.154 Uiso 0.375(13) 1 calc R U P A 2
C49 C 0.3468(13) 0.3250(7) 0.5084(6) 0.147(7) Uani 1 1 d . . . . .
H49A H 0.287191 0.332908 0.495374 0.220 Uiso 1 1 calc R U . . .
H49B H 0.335775 0.332757 0.532371 0.220 Uiso 1 1 calc R U . . .
H49C H 0.362542 0.288840 0.505838 0.220 Uiso 1 1 calc R U . . .
C51 C 0.5740(10) 0.4035(4) 0.5201(5) 0.102(4) Uani 1 1 d . . . . .
C53 C 0.6420(11) 0.4161(4) 0.5493(4) 0.097(4) Uani 1 1 d . . . . .
C55 C 0.7643(10) 0.4713(5) 0.5667(4) 0.094(4) Uani 1 1 d . . . . .
C56 C 0.7665(11) 0.4507(6) 0.5988(5) 0.117(5) Uani 1 1 d . . . . .
H56 H 0.809119 0.463712 0.615803 0.140 Uiso 1 1 calc R U . . .
C57 C 0.7024(13) 0.4091(6) 0.6055(5) 0.117(4) Uani 1 1 d . . . . .
H57 H 0.706162 0.392413 0.626856 0.140 Uiso 1 1 calc R U . . .
C58 C 0.6359(12) 0.3927(6) 0.5822(5) 0.115(5) Uani 1 1 d . . . . .
H58 H 0.588321 0.367429 0.587278 0.138 Uiso 1 1 calc R U . . .
C59 C 0.8314(10) 0.5129(5) 0.5524(4) 0.099(4) Uani 1 1 d . . . . .
C61 C 0.9704(11) 0.5743(6) 0.5594(5) 0.121(5) Uani 1 1 d . . . . .
H61 H 1.003087 0.559599 0.538842 0.145 Uiso 1 1 calc R U . . .
C62 C 1.0550(11) 0.5818(7) 0.5863(6) 0.152(8) Uani 1 1 d . . . . .
H62A H 1.031997 0.604616 0.604296 0.228 Uiso 1 1 calc R U . . .
H62B H 1.112742 0.596746 0.575180 0.228 Uiso 1 1 calc R U . . .
H62C H 1.072724 0.548881 0.596097 0.228 Uiso 1 1 calc R U . . .
C68 C 0.7473(10) 0.7937(5) 0.5333(4) 0.120(4) Uani 1 1 d D . . . .
C69 C 0.7007(15) 0.7639(5) 0.5588(4) 0.139(5) Uani 1 1 d D . . . .
H69 H 0.647797 0.779814 0.570455 0.166 Uiso 1 1 calc R U . . .
C70 C 0.7226(13) 0.7138(6) 0.5692(5) 0.151(7) Uani 1 1 d D . . . .
H70 H 0.684390 0.695542 0.585218 0.181 Uiso 1 1 calc R U . . .
C67 C 0.8253(11) 0.7701(4) 0.5150(5) 0.141(5) Uani 1 1 d D . . . .
H67 H 0.856666 0.786419 0.496391 0.169 Uiso 1 1 calc R U . . .
C72 C 0.8412(8) 0.6455(4) 0.5640(3) 0.148(6) Uani 1 1 d G . . . .
H72 H 0.809182 0.628299 0.582117 0.177 Uiso 1 1 calc R U . . .
C63 C 0.9234(8) 0.6229(3) 0.5477(3) 0.119(4) Uani 1 1 d G . . . .
C64 C 0.9712(7) 0.6486(4) 0.5207(3) 0.157(7) Uani 1 1 d G . . . .
H64 H 1.026204 0.633459 0.509772 0.188 Uiso 1 1 calc R U . . .
C65 C 0.9368(9) 0.6969(4) 0.5100(3) 0.148(6) Uani 1 1 d G . . . .
H65 H 0.968742 0.714107 0.491887 0.178 Uiso 1 1 calc R U . . .
C66 C 0.8545(8) 0.7195(3) 0.5263(3) 0.125(4) Uani 1 1 d DG . . . .
C71 C 0.8067(7) 0.6938(4) 0.5533(3) 0.126(4) Uani 1 1 d DG . . . .
C74 C 0.758(2) 0.8760(8) 0.5082(7) 0.202(9) Uani 1 1 d D U . . .
H74A H 0.738124 0.871064 0.484279 0.242 Uiso 1 1 calc R U . . .
H74B H 0.829561 0.868739 0.510100 0.242 Uiso 1 1 calc R U . . .
C75 C 0.737(3) 0.9303(11) 0.5192(9) 0.269(13) Uani 1 1 d D U . . .
H75A H 0.720894 0.931479 0.543725 0.323 Uiso 1 1 calc R U . . .
H75B H 0.795330 0.952164 0.515133 0.323 Uiso 1 1 calc R U . . .
C77 C 0.629(4) 0.9983(9) 0.5079(10) 0.294(13) Uani 1 1 d D U . . .
H77A H 0.636679 1.004219 0.532601 0.352 Uiso 1 1 calc R U . . .
H77B H 0.559225 1.004595 0.501768 0.352 Uiso 1 1 calc R U . . .
C78 C 0.699(4) 1.0351(12) 0.4874(7) 0.284(12) Uani 1 1 d D U . . .
H78A H 0.692769 1.069846 0.496743 0.341 Uiso 1 1 calc R U . . .
H78B H 0.767690 1.023885 0.490248 0.341 Uiso 1 1 calc R U . . .
C80 C 0.719(2) 1.0734(9) 0.4309(7) 0.201(8) Uani 1 1 d D U . . .
H80A H 0.791638 1.070605 0.433198 0.241 Uiso 1 1 calc R U . . .
H80B H 0.699976 1.107375 0.439462 0.241 Uiso 1 1 calc R U . . .
C81 C 0.693(2) 1.0709(7) 0.3926(8) 0.191(7) Uani 1 1 d D U . . .
H81A H 0.620781 1.071611 0.389869 0.229 Uiso 1 1 calc R U . . .
H81B H 0.720769 1.101039 0.380954 0.229 Uiso 1 1 calc R U . . .
C83 C 0.710(2) 1.0243(8) 0.3417(5) 0.175(6) Uani 1 1 d D U . . .
H83A H 0.740803 1.053519 0.329967 0.209 Uiso 1 1 calc R U . . .
H83B H 0.637872 1.025698 0.337918 0.209 Uiso 1 1 calc R U . . .
C84 C 0.7511(17) 0.9752(7) 0.3285(7) 0.166(6) Uani 1 1 d D U . . .
H84A H 0.749605 0.975679 0.303337 0.199 Uiso 1 1 calc R U . . .
H84B H 0.820724 0.972003 0.335668 0.199 Uiso 1 1 calc R U . . .
C86 C 0.7305(17) 0.8850(6) 0.3272(6) 0.158(6) Uani 1 1 d D U . . .
H86A H 0.802612 0.881912 0.330416 0.190 Uiso 1 1 calc R U . . .
H86B H 0.716115 0.882955 0.302638 0.190 Uiso 1 1 calc R U . . .
C87 C 0.6791(16) 0.8431(6) 0.3455(5) 0.137(5) Uani 1 1 d D U . . .
H87A H 0.700983 0.842163 0.369485 0.164 Uiso 1 1 calc R U . . .
H87B H 0.607043 0.849044 0.345182 0.164 Uiso 1 1 calc R U . . .
C89 C 0.6588(16) 0.7518(7) 0.3440(5) 0.131(5) Uani 1 1 d . . . . .
C90 C 0.6831(18) 0.7084(7) 0.3243(5) 0.151(7) Uani 1 1 d . . . . .
H90 H 0.727821 0.710099 0.305795 0.182 Uiso 1 1 calc R U . . .
C91 C 0.6371(19) 0.6628(8) 0.3337(6) 0.171(9) Uani 1 1 d . . . . .
H91 H 0.647691 0.633826 0.319834 0.206 Uiso 1 1 calc R U . . .
C92 C 0.5770(13) 0.6572(6) 0.3620(4) 0.121(4) Uani 1 1 d . . . . .
C93 C 0.5331(13) 0.6101(6) 0.3711(4) 0.117(4) Uani 1 1 d . . . . .
H93 H 0.549062 0.580530 0.358489 0.141 Uiso 1 1 calc R U . . .
C94 C 0.4700(12) 0.6065(6) 0.3968(4) 0.113(4) Uani 1 1 d . . . . .
C95 C 0.4465(15) 0.6510(7) 0.4167(5) 0.136(5) Uani 1 1 d . . . . .
H95 H 0.404014 0.648754 0.435770 0.163 Uiso 1 1 calc R U . . .
C96 C 0.4895(14) 0.6993(7) 0.4068(5) 0.121(4) Uani 1 1 d . . . . .
H96 H 0.474433 0.729270 0.419165 0.145 Uiso 1 1 calc R U . . .
C97 C 0.5500(11) 0.7014(6) 0.3803(4) 0.107(3) Uani 1 1 d . . . . .
C98 C 0.5945(14) 0.7522(7) 0.3673(4) 0.119(4) Uani 1 1 d . . . . .
H98 H 0.573618 0.783548 0.376870 0.143 Uiso 1 1 calc R U . . .
C99 C 0.4163(13) 0.5574(7) 0.4074(5) 0.128(5) Uani 1 1 d . . . . .
H99 H 0.407445 0.558404 0.432603 0.153 Uiso 1 1 calc R U . . .
C100 C 0.3092(11) 0.5524(8) 0.3905(5) 0.136(6) Uani 1 1 d . . . . .
H10A H 0.315417 0.552998 0.365779 0.203 Uiso 1 1 calc R U . . .
H10B H 0.267851 0.580892 0.397928 0.203 Uiso 1 1 calc R U . . .
H10C H 0.278886 0.520344 0.397641 0.203 Uiso 1 1 calc R U . . .
C102 C 0.5498(8) 0.4975(5) 0.4200(4) 0.097(3) Uani 1 1 d . . . . .
C104 C 0.6177(12) 0.4524(5) 0.4085(4) 0.110(4) Uani 1 1 d . . . . .
C105 C 0.6057(13) 0.4211(6) 0.3820(4) 0.111(4) Uani 1 1 d . . . . .
H105 H 0.553159 0.426183 0.366523 0.133 Uiso 1 1 calc R U . . .
C106 C 0.6721(15) 0.3807(6) 0.3776(5) 0.128(5) Uani 1 1 d . . . . .
H106 H 0.667457 0.359373 0.358226 0.153 Uiso 1 1 calc R U . . .
C107 C 0.7427(12) 0.3724(5) 0.4012(4) 0.111(4) Uani 1 1 d . . . . .
H107 H 0.785083 0.343849 0.399267 0.133 Uiso 1 1 calc R U . . .
C108 C 0.7534(11) 0.4060(5) 0.4286(4) 0.107(4) Uani 1 1 d . . . . .
C110 C 0.8276(9) 0.4023(4) 0.4575(5) 0.112(5) Uani 1 1 d . . . . .
C113 C 0.9682(12) 0.3647(5) 0.4839(5) 0.119(5) Uani 1 1 d D . . . .
H113 H 0.998052 0.399323 0.485854 0.143 Uiso 1 1 calc R U . . .
C114 C 1.0520(13) 0.3282(7) 0.4736(6) 0.153(7) Uani 1 1 d . . . . .
H11D H 1.108585 0.333326 0.488661 0.229 Uiso 1 1 calc R U . . .
H11E H 1.071545 0.335060 0.450129 0.229 Uiso 1 1 calc R U . . .
H11F H 1.028988 0.293002 0.475534 0.229 Uiso 1 1 calc R U . . .
C143 C 0.5582(11) 0.5794(5) 0.5264(4) 0.101(4) Uani 1 1 d . . . . .
C146 C 0.4362(10) 0.5606(5) 0.5705(5) 0.110(4) Uani 1 1 d D . . . .
H146 H 0.423852 0.527201 0.559142 0.131 Uiso 0.208(10) 1 calc R U P B 1
H14A H 0.417680 0.530465 0.556409 0.131 Uiso 0.792(10) 1 calc R U P B 2
C147 C 0.3377(13) 0.5870(7) 0.5829(5) 0.136(6) Uani 1 1 d . . . . .
H14B H 0.353762 0.615580 0.597810 0.204 Uiso 1 1 calc R U . . .
H14C H 0.297413 0.562294 0.595293 0.204 Uiso 1 1 calc R U . . .
H14D H 0.300902 0.599423 0.563155 0.204 Uiso 1 1 calc R U . . .
O125 O 0.732(3) 0.2540(11) 0.6538(8) 0.181(9) Uani 0.509(16) 1 d D U P C 1
O172 O 0.795(5) 0.492(3) 0.7260(17) 0.324(17) Uani 0.208(10) 1 d D U P B 1
C124 C 0.8513(10) 0.3167(5) 0.5224(4) 0.141(12) Uani 0.509(16) 1 d DG U P C 1
H124 H 0.817162 0.304307 0.503087 0.169 Uiso 0.509(16) 1 calc R U P C 1
C129 C 0.9313(9) 0.3509(5) 0.5183(4) 0.137(5) Uani 1 1 d DG . . . .
C116 C 0.9823(12) 0.3694(7) 0.5472(4) 0.133(7) Uani 0.509(16) 1 d DG U P C 1
H116 H 1.035811 0.392254 0.544482 0.159 Uiso 0.509(16) 1 calc R U P C 1
C117 C 0.9534(15) 0.3537(9) 0.5802(4) 0.141(11) Uani 0.509(16) 1 d DG . P C 1
H117 H 0.987519 0.366093 0.599521 0.169 Uiso 0.509(16) 1 calc R U P C 1
C118 C 0.8734(11) 0.3195(7) 0.5843(4) 0.122(7) Uani 0.509(16) 1 d DG . P C 1
C123 C 0.8224(8) 0.3010(4) 0.5554(4) 0.126(8) Uani 0.509(16) 1 d DG . P C 1
C122 C 0.7424(11) 0.2668(6) 0.5595(5) 0.148(9) Uani 0.509(16) 1 d DG . P C 1
H122 H 0.708262 0.254450 0.540149 0.178 Uiso 0.509(16) 1 calc R U P C 1
C121 C 0.7135(12) 0.2512(6) 0.5925(5) 0.142(7) Uani 0.509(16) 1 d DG . P C 1
H121 H 0.659966 0.228288 0.595187 0.171 Uiso 0.509(16) 1 calc R U P C 1
C120 C 0.7645(15) 0.2697(8) 0.6213(5) 0.141(9) Uani 0.509(16) 1 d DG . P C 1
C119 C 0.8445(16) 0.3039(10) 0.6173(4) 0.138(9) Uani 0.509(16) 1 d DG . P C 1
H119 H 0.878612 0.316234 0.636585 0.165 Uiso 0.509(16) 1 calc R U P C 1
C126 C 0.759(6) 0.261(3) 0.6899(11) 0.217(13) Uani 0.509(16) 1 d D U P C 1
H12A H 0.829230 0.251327 0.689668 0.261 Uiso 0.509(16) 1 calc R U P C 1
H12B H 0.759188 0.298498 0.691704 0.261 Uiso 0.509(16) 1 calc R U P C 1
C127 C 0.733(5) 0.248(2) 0.7226(11) 0.219(14) Uani 0.509(16) 1 d D U P C 1
H127 H 0.768127 0.266575 0.738994 0.263 Uiso 0.509(16) 1 calc R U P C 1
C128 C 0.668(6) 0.213(2) 0.7377(14) 0.24(2) Uani 0.509(16) 1 d D U P C 1
H12C H 0.638495 0.216744 0.757358 0.294 Uiso 0.509(16) 1 d R U P C 1
H12D H 0.682625 0.182914 0.730028 0.294 Uiso 0.509(16) 1 d R U P C 1
C171 C 0.528(4) 0.5077(16) 0.6157(10) 0.144(10) Uani 0.208(10) 1 d DG U P B 1
H171 H 0.514178 0.477637 0.603264 0.172 Uiso 0.208(10) 1 calc R U P B 1
C162 C 0.483(4) 0.5542(17) 0.6065(9) 0.134(11) Uani 0.208(10) 1 d DG U P B 1
C163 C 0.503(4) 0.5991(16) 0.6251(11) 0.145(12) Uani 0.208(10) 1 d DG U P B 1
H163 H 0.473099 0.630286 0.618928 0.174 Uiso 0.208(10) 1 calc R U P B 1
C164 C 0.570(4) 0.5975(15) 0.6530(11) 0.159(12) Uani 0.208(10) 1 d DG U P B 1
H164 H 0.583543 0.627496 0.665409 0.191 Uiso 0.208(10) 1 calc R U P B 1
C165 C 0.615(3) 0.5509(15) 0.6622(8) 0.164(10) Uani 0.208(10) 1 d DG U P B 1
C170 C 0.594(3) 0.5060(14) 0.6436(9) 0.160(10) Uani 0.208(10) 1 d DG U P B 1
C169 C 0.640(5) 0.4594(16) 0.6528(14) 0.175(11) Uani 0.208(10) 1 d DG U P B 1
H169 H 0.625739 0.429401 0.640344 0.210 Uiso 0.208(10) 1 calc R U P B 1
C168 C 0.706(5) 0.458(2) 0.6806(15) 0.196(14) Uani 0.208(10) 1 d DG U P B 1
H168 H 0.736184 0.426610 0.686825 0.235 Uiso 0.208(10) 1 calc R U P B 1
C167 C 0.727(4) 0.503(2) 0.6993(13) 0.229(14) Uani 0.208(10) 1 d DG U P B 1
C166 C 0.681(4) 0.549(2) 0.6900(11) 0.178(12) Uani 0.208(10) 1 d DG U P B 1
H166 H 0.695110 0.579257 0.702491 0.214 Uiso 0.208(10) 1 calc R U P B 1
C173 C 0.903(5) 0.495(4) 0.716(3) 0.32(2) Uani 0.208(10) 1 d D U P B 1
H17A H 0.911308 0.482944 0.692518 0.382 Uiso 0.208(10) 1 calc R U P B 1
H17B H 0.941842 0.471958 0.731077 0.382 Uiso 0.208(10) 1 calc R U P B 1
C174 C 0.945(10) 0.551(5) 0.719(4) 0.32(2) Uani 0.208(10) 1 d D U P B 1
H174 H 0.924113 0.572090 0.737444 0.379 Uiso 0.208(10) 1 calc R U P B 1
C175 C 1.011(10) 0.568(7) 0.696(4) 0.31(3) Uani 0.208(10) 1 d D U P B 1
H17C H 1.034284 0.598583 0.698174 0.366 Uiso 0.208(10) 1 d R U P B 1
H17D H 1.022924 0.550933 0.676694 0.366 Uiso 0.208(10) 1 d R U P B 1
O139 O 0.784(4) 0.2888(13) 0.6782(8) 0.200(11) Uani 0.491(16) 1 d D U P C 2
O158 O 0.669(2) 0.4134(13) 0.7295(7) 0.372(17) Uani 0.792(10) 1 d D U P B 2
C130 C 0.946(3) 0.3673(15) 0.5533(6) 0.138(7) Uani 0.491(16) 1 d D U P C 2
H130 H 0.987378 0.396053 0.556216 0.165 Uiso 0.491(16) 1 calc R U P C 2
C131 C 0.906(4) 0.3459(18) 0.5836(8) 0.193(14) Uani 0.491(16) 1 d D . P C 2
C132 C 0.944(3) 0.359(2) 0.6160(9) 0.23(2) Uani 0.491(16) 1 d D . P C 2
H132 H 0.988061 0.386793 0.618254 0.279 Uiso 0.491(16) 1 calc R U P C 2
C133 C 0.917(5) 0.330(3) 0.6452(12) 0.33(5) Uani 0.491(16) 1 d D . P C 2
H133 H 0.960260 0.329774 0.664233 0.398 Uiso 0.491(16) 1 calc R U P C 2
C134 C 0.828(4) 0.3021(19) 0.6466(9) 0.23(2) Uani 0.491(16) 1 d D . P C 2
C135 C 0.788(5) 0.289(2) 0.6140(9) 0.24(2) Uani 0.491(16) 1 d D . P C 2
H135 H 0.734671 0.265227 0.612747 0.283 Uiso 0.491(16) 1 calc R U P C 2
C136 C 0.827(4) 0.3098(19) 0.5833(8) 0.196(17) Uani 0.491(16) 1 d D . P C 2
C137 C 0.806(3) 0.2916(13) 0.5501(8) 0.163(14) Uani 0.491(16) 1 d D . P C 2
H137 H 0.759307 0.265337 0.547282 0.196 Uiso 0.491(16) 1 calc R U P C 2
C138 C 0.855(2) 0.3117(11) 0.5207(8) 0.114(8) Uani 0.491(16) 1 d D U P C 2
H138 H 0.834114 0.297665 0.499638 0.137 Uiso 0.491(16) 1 calc R U P C 2
C140 C 0.717(5) 0.260(2) 0.7013(16) 0.221(13) Uani 0.491(16) 1 d D U P C 2
H14E H 0.716309 0.282263 0.721663 0.266 Uiso 0.491(16) 1 calc R U P C 2
H14F H 0.651949 0.265632 0.690517 0.266 Uiso 0.491(16) 1 calc R U P C 2
C141 C 0.707(5) 0.2114(17) 0.7155(12) 0.205(14) Uani 0.491(16) 1 d D U P C 2
H141 H 0.661447 0.188863 0.704870 0.246 Uiso 0.491(16) 1 calc R U P C 2
C142 C 0.758(6) 0.193(2) 0.7441(15) 0.28(3) Uani 0.491(16) 1 d D U P C 2
H14G H 0.743783 0.170631 0.759801 0.337 Uiso 0.491(16) 1 d R U P C 2
H14H H 0.816363 0.207361 0.743601 0.337 Uiso 0.491(16) 1 d R U P C 2
C148 C 0.4980(11) 0.5412(6) 0.6010(4) 0.104(4) Uani 0.792(10) 1 d D U P B 2
C149 C 0.5691(12) 0.5716(7) 0.6153(4) 0.122(5) Uani 0.792(10) 1 d D U P B 2
H149 H 0.583834 0.604001 0.606046 0.146 Uiso 0.792(10) 1 calc R U P B 2
C150 C 0.6187(15) 0.5535(7) 0.6434(5) 0.145(6) Uani 0.792(10) 1 d D U P B 2
H150 H 0.668082 0.574422 0.653268 0.174 Uiso 0.792(10) 1 calc R U P B 2
C151 C 0.5991(14) 0.5037(7) 0.6591(5) 0.152(5) Uani 0.792(10) 1 d D U P B 2
C152 C 0.6507(18) 0.4876(9) 0.6876(6) 0.181(7) Uani 0.792(10) 1 d D U P B 2
H152 H 0.699228 0.508535 0.697876 0.217 Uiso 0.792(10) 1 calc R U P B 2
C153 C 0.6287(19) 0.4394(10) 0.7009(6) 0.203(9) Uani 0.792(10) 1 d D U P B 2
C154 C 0.5557(19) 0.4067(10) 0.6870(6) 0.196(9) Uani 0.792(10) 1 d D U P B 2
H154 H 0.542576 0.374100 0.696369 0.235 Uiso 0.792(10) 1 calc R U P B 2
C155 C 0.5043(18) 0.4251(8) 0.6590(6) 0.167(7) Uani 0.792(10) 1 d D U P B 2
H155 H 0.453478 0.404943 0.649426 0.200 Uiso 0.792(10) 1 calc R U P B 2
C156 C 0.5258(13) 0.4736(6) 0.6441(5) 0.130(5) Uani 0.792(10) 1 d D U P B 2
C157 C 0.4761(11) 0.4925(6) 0.6150(4) 0.112(4) Uani 0.792(10) 1 d D U P B 2
H157 H 0.427110 0.472065 0.604494 0.134 Uiso 0.792(10) 1 calc R U P B 2
C159 C 0.752(4) 0.4480(19) 0.7434(14) 0.359(17) Uani 0.792(10) 1 d D U P B 2
H15A H 0.743549 0.452730 0.768193 0.431 Uiso 0.792(10) 1 calc R U P B 2
H15B H 0.748509 0.481816 0.732421 0.431 Uiso 0.792(10) 1 calc R U P B 2
C160 C 0.854(3) 0.422(2) 0.7358(14) 0.358(17) Uani 0.792(10) 1 d D U P B 2
H160 H 0.890663 0.430297 0.715918 0.430 Uiso 0.792(10) 1 calc R U P B 2
C161 C 0.889(5) 0.388(2) 0.7591(17) 0.39(3) Uani 0.792(10) 1 d D U P B 2
H16A H 0.942923 0.373804 0.751258 0.471 Uiso 0.792(10) 1 d R U P B 2
H16B H 0.863903 0.377334 0.778508 0.471 Uiso 0.792(10) 1 d R U P B 2
C1A C 0.3103(13) 0.5006(8) 0.2888(5) 0.427(17) Uani 1 1 d DG U . . .
S1A S 0.4275(11) 0.4691(5) 0.3015(3) 0.324(8) Uani 1 1 d DG U . . .
F1A F 0.298(2) 0.5452(9) 0.3056(7) 0.56(3) Uani 1 1 d DG U . . .
F2A F 0.3083(19) 0.5102(10) 0.2551(5) 0.61(3) Uani 1 1 d DG U . . .
F3A F 0.2319(11) 0.4706(13) 0.2963(7) 0.58(3) Uani 1 1 d DG U . . .
O1A O 0.4164(14) 0.4633(7) 0.3383(3) 0.290(12) Uani 1 1 d DG U . . .
O2A O 0.5041(13) 0.5052(10) 0.2908(5) 0.44(2) Uani 1 1 d DG U . . .
O3A O 0.426(2) 0.4213(7) 0.2822(5) 0.44(2) Uani 1 1 d DG U . . .
S11A S 0.4134(4) 0.73720(13) 0.58796(12) 0.1189(12) Uani 1 1 d D . . . .
F11A F 0.5559(8) 0.7411(5) 0.6334(3) 0.167(4) Uani 1 1 d D . . . .
F12A F 0.4072(14) 0.7665(6) 0.6522(4) 0.197(6) Uani 1 1 d D . . . .
F13A F 0.4406(11) 0.6840(5) 0.6436(3) 0.173(4) Uani 1 1 d D . . . .
O11A O 0.4389(8) 0.7890(3) 0.5787(3) 0.119(3) Uani 1 1 d . . . . .
O12A O 0.4798(8) 0.7012(4) 0.5707(3) 0.128(3) Uani 1 1 d . . . . .
O13A O 0.3087(7) 0.7238(4) 0.5892(3) 0.130(3) Uani 1 1 d . . . . .
C11A C 0.4549(12) 0.7322(7) 0.6296(6) 0.179(11) Uani 1 1 d D . . . .
S21A S 0.4036(6) 0.2751(2) 0.5941(2) 0.180(2) Uani 1 1 d D . . . .
F21A F 0.5101(19) 0.2982(7) 0.6475(5) 0.294(10) Uani 1 1 d D . . . .
F22A F 0.5110(15) 0.2133(6) 0.6296(6) 0.283(9) Uani 1 1 d D . . . .
F23A F 0.377(2) 0.2461(10) 0.6551(5) 0.314(11) Uani 1 1 d D . . . .
O21A O 0.3457(17) 0.3183(5) 0.6066(5) 0.241(9) Uani 1 1 d D . . . .
O22A O 0.4938(13) 0.2907(5) 0.5754(5) 0.202(7) Uani 1 1 d D . . . .
O23A O 0.3677(17) 0.2288(5) 0.5825(5) 0.257(10) Uani 1 1 d D . . . .
C21A C 0.4564(17) 0.2580(8) 0.6321(7) 0.266(9) Uani 1 1 d D . . . .
N19 N 0.931(2) 0.5177(13) 0.6479(6) 0.215(14) Uani 0.792(10) 1 d . . P B 2
C50 C 0.964(12) 0.5544(16) 0.7070(10) 0.62(12) Uani 0.792(10) 1 d . . P B 2
H50A H 1.022999 0.542107 0.718600 0.924 Uiso 0.792(10) 1 calc R U P B 2
H50B H 0.968010 0.591285 0.704042 0.924 Uiso 0.792(10) 1 calc R U P B 2
H50C H 0.905508 0.546092 0.720622 0.924 Uiso 0.792(10) 1 calc R U P B 2
C52 C 0.956(3) 0.5296(12) 0.6733(8) 0.181(13) Uani 0.792(10) 1 d . . P B 2
C41A C 0.491(4) 0.330(2) 0.4647(9) 0.121(5) Uani 0.375(13) 1 d D U P A 2
C40A C 0.563(4) 0.293(2) 0.4725(11) 0.121(7) Uani 0.375(13) 1 d D U P A 2
H40A H 0.578549 0.284252 0.495298 0.145 Uiso 0.375(13) 1 calc R U P A 2
C39A C 0.610(4) 0.269(2) 0.4450(10) 0.119(7) Uani 0.375(13) 1 d D U P A 2
H39A H 0.668659 0.250428 0.448974 0.143 Uiso 0.375(13) 1 calc R U P A 2
C44A C 0.573(4) 0.2733(19) 0.4109(10) 0.120(7) Uani 0.375(13) 1 d D U P A 2
C45A C 0.623(3) 0.2482(18) 0.3843(10) 0.129(11) Uani 0.375(13) 1 d D U P A 2
H45A H 0.679004 0.227208 0.388292 0.155 Uiso 0.375(13) 1 calc R U P A 2
C46A C 0.585(4) 0.256(2) 0.3513(11) 0.143(12) Uani 0.375(13) 1 d D U P A 2
C47A C 0.517(3) 0.295(2) 0.3431(11) 0.161(13) Uani 0.375(13) 1 d D U P A 2
H47A H 0.504219 0.303649 0.320104 0.194 Uiso 0.375(13) 1 calc R U P A 2
C38A C 0.468(4) 0.321(2) 0.3704(11) 0.155(12) Uani 0.375(13) 1 d D U P A 2
H38A H 0.417656 0.344834 0.366047 0.185 Uiso 0.375(13) 1 calc R U P A 2
C43A C 0.497(4) 0.309(2) 0.4042(9) 0.127(7) Uani 0.375(13) 1 d D U P A 2
C42A C 0.455(4) 0.338(2) 0.4311(9) 0.125(7) Uani 0.375(13) 1 d D U P A 2
H42A H 0.404399 0.361307 0.426661 0.150 Uiso 0.375(13) 1 calc R U P A 2
O37A O 0.630(6) 0.223(3) 0.3238(11) 0.234(17) Uani 0.375(13) 1 d D U P A 2
C36A C 0.720(6) 0.196(4) 0.3386(14) 0.27(2) Uani 0.375(13) 1 d D U P A 2
H36C H 0.700518 0.163156 0.349025 0.320 Uiso 0.375(13) 1 calc R U P A 2
H36D H 0.752767 0.217202 0.355866 0.320 Uiso 0.375(13) 1 calc R U P A 2
C35A C 0.788(5) 0.187(4) 0.3074(18) 0.291(18) Uani 0.375(13) 1 d D U P A 2
H35C H 0.825487 0.218378 0.301922 0.349 Uiso 0.375(13) 1 calc R U P A 2
H35D H 0.834353 0.159001 0.311575 0.349 Uiso 0.375(13) 1 calc R U P A 2
O34A O 0.716(6) 0.174(3) 0.2789(13) 0.282(16) Uani 0.375(13) 1 d D U P A 2
C33A C 0.752(8) 0.137(3) 0.2517(17) 0.294(16) Uani 0.375(13) 1 d D U P A 2
H33C H 0.694180 0.126132 0.238007 0.352 Uiso 0.375(13) 1 calc R U P A 2
H33D H 0.778123 0.106388 0.263127 0.352 Uiso 0.375(13) 1 calc R U P A 2
C32A C 0.832(6) 0.158(4) 0.2273(15) 0.301(19) Uani 0.375(13) 1 d D U P A 2
H32C H 0.841766 0.194507 0.231530 0.361 Uiso 0.375(13) 1 calc R U P A 2
H32D H 0.894694 0.139978 0.231368 0.361 Uiso 0.375(13) 1 calc R U P A 2
O31A O 0.799(7) 0.150(2) 0.1907(15) 0.308(17) Uani 0.375(13) 1 d D U P A 2
C30A C 0.777(7) 0.196(3) 0.1680(17) 0.267(17) Uani 0.375(13) 1 d D U P A 2
H30C H 0.788159 0.185072 0.144132 0.321 Uiso 0.375(13) 1 calc R U P A 2
H30D H 0.826580 0.222070 0.173266 0.321 Uiso 0.375(13) 1 calc R U P A 2
C29A C 0.674(6) 0.220(3) 0.170(3) 0.265(16) Uani 0.375(13) 1 d D U P A 2
H29C H 0.633177 0.206662 0.151439 0.317 Uiso 0.375(13) 1 calc R U P A 2
H29D H 0.643298 0.210129 0.191777 0.317 Uiso 0.375(13) 1 calc R U P A 2
O28A O 0.675(6) 0.278(3) 0.168(2) 0.280(16) Uani 0.375(13) 1 d D U P A 2
C27A C 0.771(7) 0.306(3) 0.1604(18) 0.290(19) Uani 0.375(13) 1 d D U P A 2
H27C H 0.753591 0.342396 0.158922 0.348 Uiso 0.375(13) 1 calc R U P A 2
H27D H 0.790806 0.295416 0.137239 0.348 Uiso 0.375(13) 1 calc R U P A 2
C26A C 0.864(6) 0.303(4) 0.183(2) 0.30(3) Uani 0.375(13) 1 d D U P A 2
H26C H 0.921497 0.314970 0.169258 0.364 Uiso 0.375(13) 1 calc R U P A 2
H26D H 0.876657 0.266722 0.188601 0.364 Uiso 0.375(13) 1 calc R U P A 2
O25A O 0.855(6) 0.334(3) 0.2153(17) 0.31(2) Uani 0.375(13) 1 d D U P A 2
C24A C 0.747(6) 0.353(4) 0.2155(18) 0.288(19) Uani 0.375(13) 1 d D U P A 2
H24C H 0.730186 0.367110 0.193013 0.345 Uiso 0.375(13) 1 calc R U P A 2
H24D H 0.702863 0.323486 0.219753 0.345 Uiso 0.375(13) 1 calc R U P A 2
C23A C 0.730(7) 0.393(3) 0.2430(14) 0.284(19) Uani 0.375(13) 1 d D U P A 2
H23C H 0.785179 0.417877 0.242951 0.341 Uiso 0.375(13) 1 calc R U P A 2
H23D H 0.668550 0.412508 0.237794 0.341 Uiso 0.375(13) 1 calc R U P A 2
O1 O 0.721(5) 0.369(3) 0.2783(13) 0.275(17) Uani 0.375(13) 1 d D U P A 2

loop_
_atom_site_aniso_label
_atom_site_aniso_U_11
_atom_site_aniso_U_22
_atom_site_aniso_U_33
_atom_site_aniso_U_23
_atom_site_aniso_U_13
_atom_site_aniso_U_12
Lu1 0.0800(3) 0.0436(2) 0.1493(4) 0.0000(3) -0.0184(3) -0.0005(2)
O003 0.082(5) 0.055(4) 0.136(7) -0.003(4) -0.024(5) 0.003(3)
O8 0.091(5) 0.056(4) 0.155(7) 0.002(4) -0.017(5) -0.001(4)
O22 0.34(3) 0.19(2) 0.30(2) -0.105(17) -0.02(2) -0.05(2)
O25 0.29(3) 0.27(3) 0.27(2) -0.06(2) -0.03(2) -0.04(3)
O28 0.34(3) 0.25(2) 0.200(19) -0.083(17) -0.06(2) -0.05(2)
O31 0.46(3) 0.26(2) 0.153(16) -0.075(17) 0.01(2) 0.03(3)
O34 0.45(3) 0.26(3) 0.197(19) -0.011(18) 0.03(2) 0.08(2)
O37 0.33(3) 0.16(2) 0.167(14) 0.011(17) -0.015(18) -0.001(17)
O52 0.087(5) 0.050(4) 0.195(9) 0.000(6) -0.039(6) -0.003(4)
O73 0.154(10) 0.080(6) 0.209(11) 0.007(6) -0.041(9) 0.014(6)
O76 0.36(3) 0.178(13) 0.250(17) -0.060(12) -0.056(17) 0.092(14)
O79 0.265(19) 0.117(10) 0.289(15) -0.050(11) -0.001(16) -0.014(12)
O82 0.164(11) 0.073(6) 0.269(12) -0.003(8) 0.001(11) -0.006(6)
O85 0.139(8) 0.104(6) 0.207(10) -0.005(7) 0.032(9) -0.005(7)
O88 0.155(9) 0.114(6) 0.170(9) -0.001(6) 0.015(8) 0.001(7)
O103 0.086(5) 0.061(5) 0.153(7) 0.001(5) -0.024(5) 0.010(4)
O111 0.070(4) 0.044(3) 0.178(8) -0.001(5) -0.011(5) 0.011(3)
O144 0.077(4) 0.047(4) 0.159(7) 0.003(4) -0.021(5) -0.004(3)
N1 0.071(5) 0.035(3) 0.158(8) 0.002(5) -0.010(6) -0.001(4)
N9 0.090(7) 0.061(6) 0.178(11) -0.006(7) 0.007(7) -0.003(5)
N50 0.102(7) 0.056(5) 0.185(11) -0.004(6) -0.004(8) -0.012(5)
N54 0.073(5) 0.042(4) 0.155(8) 0.011(5) -0.010(6) -0.006(4)
N60 0.088(6) 0.075(6) 0.142(8) 0.014(6) -0.022(6) -0.009(5)
N101 0.093(7) 0.092(8) 0.154(9) -0.011(7) -0.024(7) -0.006(6)
N109 0.076(5) 0.046(4) 0.158(8) -0.001(5) -0.028(6) 0.000(4)
N112 0.115(8) 0.057(6) 0.182(11) -0.004(6) -0.021(9) 0.026(6)
N145 0.099(7) 0.072(6) 0.163(10) 0.003(7) 0.016(8) 0.009(6)
C2 0.076(7) 0.040(5) 0.135(9) 0.002(5) -0.011(6) 0.001(4)
C3 0.073(7) 0.064(6) 0.128(9) -0.004(6) -0.007(6) 0.005(5)
C4 0.094(8) 0.060(7) 0.151(11) 0.018(7) -0.016(8) -0.001(6)
C5 0.097(8) 0.049(6) 0.147(10) 0.008(6) -0.011(8) 0.004(5)
C6 0.072(6) 0.043(5) 0.155(11) -0.003(6) -0.023(7) 0.003(5)
C7 0.074(7) 0.059(6) 0.140(10) 0.008(6) -0.008(8) -0.008(6)
C10 0.090(7) 0.066(6) 0.223(12) -0.017(7) 0.023(8) -0.013(5)
C11 0.101(7) 0.076(7) 0.226(13) -0.019(7) 0.021(8) -0.007(6)
C12 0.129(10) 0.083(7) 0.162(12) -0.009(8) 0.010(8) 0.009(7)
C13 0.139(11) 0.116(10) 0.155(12) 0.003(8) -0.007(10) -0.005(9)
C14 0.164(14) 0.148(11) 0.156(13) -0.015(9) 0.000(10) -0.009(10)
C15 0.191(16) 0.146(11) 0.181(16) -0.029(11) 0.001(11) -0.018(11)
C16 0.29(3) 0.185(16) 0.19(2) -0.058(15) -0.025(17) -0.028(16)
C17 0.30(3) 0.198(16) 0.27(2) -0.098(16) -0.02(2) -0.024(18)
C18 0.25(2) 0.140(14) 0.24(2) -0.065(14) 0.041(15) -0.047(13)
C19 0.179(15) 0.090(8) 0.232(18) -0.036(9) 0.051(12) -0.028(8)
C20 0.176(13) 0.084(7) 0.173(13) -0.002(7) 0.034(9) -0.022(8)
C21 0.137(11) 0.082(7) 0.193(13) -0.012(7) 0.028(9) -0.002(7)
C23 0.34(3) 0.23(3) 0.29(2) -0.11(2) -0.02(2) -0.05(3)
C24 0.31(3) 0.18(3) 0.28(2) -0.092(19) -0.01(2) -0.05(3)
C26 0.29(3) 0.27(3) 0.29(2) -0.06(2) -0.04(2) -0.04(3)
C27 0.33(3) 0.27(3) 0.22(3) -0.044(19) -0.03(2) -0.05(3)
C29 0.35(3) 0.25(3) 0.17(2) -0.076(16) -0.06(2) -0.05(3)
C30 0.40(3) 0.26(2) 0.171(18) -0.070(19) -0.01(2) -0.03(3)
C32 0.47(4) 0.29(3) 0.192(19) -0.05(2) 0.01(2) 0.04(3)
C33 0.49(4) 0.28(3) 0.23(2) -0.030(17) 0.05(3) 0.08(3)
C35 0.44(3) 0.25(3) 0.141(19) 0.012(19) 0.05(2) 0.06(3)
C36 0.37(3) 0.20(2) 0.131(17) 0.023(16) 0.01(2) 0.04(2)
C38 0.111(18) 0.164(18) 0.198(11) 0.022(12) -0.047(12) -0.049(14)
C47 0.125(18) 0.171(19) 0.187(13) 0.015(13) -0.064(14) -0.052(14)
C46 0.124(19) 0.145(17) 0.169(11) 0.013(12) -0.047(12) -0.059(14)
C45 0.100(16) 0.122(15) 0.165(11) 0.000(11) -0.043(12) -0.058(12)
C44 0.105(14) 0.107(13) 0.171(10) 0.020(10) -0.020(10) -0.046(10)
C43 0.114(16) 0.137(15) 0.190(10) 0.005(11) -0.046(11) -0.031(12)
C42 0.117(18) 0.130(17) 0.205(11) 0.000(11) -0.037(11) -0.029(14)
C41 0.091(11) 0.078(8) 0.193(9) 0.008(7) -0.013(8) -0.036(9)
C40 0.120(15) 0.099(14) 0.179(12) 0.012(11) 0.000(12) -0.011(11)
C39 0.099(15) 0.094(15) 0.173(11) -0.001(10) -0.023(10) -0.023(12)
C48 0.098(9) 0.073(8) 0.215(16) -0.028(9) -0.024(10) -0.033(7)
C49 0.108(11) 0.119(12) 0.213(19) -0.063(13) 0.024(12) -0.018(9)
C51 0.086(8) 0.046(6) 0.174(13) 0.007(8) 0.003(9) -0.016(5)
C53 0.107(9) 0.050(6) 0.133(10) 0.004(7) -0.013(8) 0.020(6)
C55 0.083(7) 0.053(6) 0.146(11) 0.026(7) -0.003(8) 0.004(5)
C56 0.090(9) 0.077(9) 0.184(15) 0.019(9) -0.010(9) -0.001(7)
C57 0.099(10) 0.098(10) 0.154(12) 0.027(9) -0.010(10) 0.005(9)
C58 0.091(9) 0.071(8) 0.183(15) 0.019(9) -0.004(10) 0.004(7)
C59 0.106(9) 0.061(7) 0.130(10) -0.014(7) -0.037(8) 0.000(6)
C61 0.086(8) 0.085(9) 0.191(15) -0.014(9) -0.021(9) 0.002(7)
C62 0.073(8) 0.114(12) 0.27(2) 0.001(13) -0.075(12) -0.015(8)
C68 0.109(9) 0.064(7) 0.185(13) -0.011(7) -0.028(8) 0.000(6)
C69 0.168(14) 0.075(7) 0.173(13) 0.005(7) -0.046(10) -0.020(8)
C70 0.146(14) 0.087(9) 0.220(18) 0.002(10) 0.023(12) 0.018(9)
C67 0.109(10) 0.109(9) 0.204(15) -0.031(9) -0.031(9) -0.009(7)
C72 0.103(10) 0.089(9) 0.252(19) -0.026(10) -0.026(10) -0.003(7)
C63 0.080(7) 0.096(9) 0.181(13) -0.025(8) -0.045(8) -0.016(6)
C64 0.151(14) 0.088(9) 0.231(19) -0.009(11) -0.027(12) -0.046(8)
C65 0.105(11) 0.112(10) 0.227(18) -0.020(11) 0.002(10) -0.021(8)
C66 0.101(9) 0.096(8) 0.179(13) -0.048(8) -0.012(8) -0.031(6)
C71 0.086(8) 0.119(10) 0.172(12) -0.011(8) -0.038(8) -0.008(7)
C74 0.25(2) 0.107(10) 0.25(2) 0.019(12) -0.017(17) -0.004(12)
C75 0.36(3) 0.111(11) 0.34(3) 0.022(17) -0.06(2) 0.049(16)
C77 0.44(3) 0.179(17) 0.26(2) -0.030(16) -0.02(2) 0.11(2)
C78 0.41(3) 0.155(15) 0.286(17) -0.092(16) -0.02(2) 0.07(2)
C80 0.162(17) 0.106(12) 0.335(17) -0.063(12) 0.017(17) -0.006(12)
C81 0.159(16) 0.088(9) 0.325(16) -0.022(12) 0.030(16) -0.012(11)
C83 0.165(16) 0.100(8) 0.259(13) 0.028(11) 0.018(15) 0.000(11)
C84 0.166(16) 0.116(9) 0.215(15) 0.019(10) 0.025(14) -0.006(9)
C86 0.173(16) 0.099(8) 0.202(16) 0.013(10) 0.026(13) 0.010(10)
C87 0.139(12) 0.115(9) 0.157(13) 0.003(8) 0.031(11) 0.020(10)
C89 0.151(13) 0.105(7) 0.138(12) -0.013(7) 0.019(8) 0.009(8)
C90 0.185(17) 0.105(7) 0.164(13) -0.017(8) 0.057(12) 0.002(10)
C91 0.22(2) 0.106(9) 0.193(15) -0.026(10) 0.076(14) -0.012(11)
C92 0.119(10) 0.094(6) 0.150(10) -0.008(7) 0.017(8) 0.022(7)
C93 0.120(10) 0.097(7) 0.136(10) -0.011(7) -0.006(7) 0.011(7)
C94 0.109(9) 0.091(7) 0.141(10) 0.017(6) -0.009(7) 0.031(7)
C95 0.136(12) 0.106(8) 0.167(13) 0.001(8) 0.016(10) 0.024(8)
C96 0.122(11) 0.093(7) 0.148(11) -0.012(7) 0.007(7) 0.027(7)
C97 0.093(8) 0.098(6) 0.131(9) -0.011(6) -0.012(6) 0.026(6)
C98 0.139(12) 0.104(7) 0.114(10) -0.021(7) 0.001(7) 0.013(8)
C99 0.110(11) 0.130(14) 0.143(12) 0.003(10) -0.025(9) 0.029(10)
C100 0.073(8) 0.162(16) 0.172(14) 0.016(11) -0.016(9) -0.007(9)
C102 0.078(6) 0.066(7) 0.147(10) 0.025(8) -0.019(7) 0.003(6)
C104 0.120(11) 0.058(7) 0.151(12) -0.007(8) -0.019(10) -0.004(7)
C105 0.129(12) 0.090(10) 0.113(10) -0.004(8) -0.016(9) -0.015(9)
C106 0.154(15) 0.075(9) 0.154(13) -0.007(8) -0.025(12) 0.000(9)
C107 0.121(11) 0.053(7) 0.159(13) -0.001(8) -0.008(10) 0.002(6)
C108 0.112(10) 0.048(6) 0.161(12) 0.014(7) -0.025(9) -0.025(6)
C110 0.078(8) 0.039(5) 0.218(15) -0.014(8) -0.015(9) -0.001(5)
C113 0.115(11) 0.071(8) 0.171(14) -0.021(9) -0.030(12) 0.017(7)
C114 0.096(10) 0.120(13) 0.24(2) -0.028(13) -0.007(12) 0.032(9)
C143 0.089(9) 0.054(6) 0.161(13) 0.007(7) -0.018(8) -0.004(6)
C146 0.085(8) 0.052(6) 0.191(12) -0.004(7) 0.021(8) -0.008(5)
C147 0.116(12) 0.101(11) 0.192(16) 0.030(11) 0.026(11) 0.011(9)
O125 0.21(2) 0.120(18) 0.216(15) -0.012(14) 0.029(15) 0.046(15)
O172 0.35(3) 0.30(3) 0.32(3) 0.04(2) -0.16(2) 0.03(3)
C124 0.13(2) 0.11(2) 0.180(14) -0.062(16) -0.037(15) 0.030(17)
C129 0.128(10) 0.074(8) 0.208(12) -0.034(9) -0.063(10) 0.046(6)
C116 0.099(18) 0.109(14) 0.191(13) -0.032(11) -0.040(11) 0.035(12)
C117 0.101(18) 0.12(2) 0.198(14) -0.021(16) -0.043(14) 0.020(16)
C118 0.091(14) 0.098(19) 0.177(14) -0.039(13) -0.032(12) 0.038(11)
C123 0.097(15) 0.097(17) 0.184(14) -0.059(13) -0.036(12) 0.054(12)
C122 0.095(14) 0.14(2) 0.212(16) -0.016(16) -0.076(14) 0.033(11)
C121 0.142(18) 0.058(13) 0.228(17) -0.029(13) -0.039(13) 0.043(11)
C120 0.111(17) 0.11(2) 0.200(15) -0.018(15) -0.017(13) 0.037(12)
C119 0.14(2) 0.100(19) 0.175(15) -0.051(15) -0.018(14) 0.024(14)
C126 0.27(3) 0.17(3) 0.213(16) -0.025(19) 0.029(19) 0.06(3)
C127 0.32(4) 0.14(3) 0.204(18) -0.05(2) 0.03(2) 0.00(2)
C128 0.34(5) 0.15(3) 0.25(4) -0.07(3) 0.04(4) -0.03(3)
C171 0.130(19) 0.113(16) 0.188(17) 0.003(15) -0.001(15) 0.008(16)
C162 0.11(2) 0.098(18) 0.191(18) 0.004(14) 0.006(17) -0.008(15)
C163 0.14(2) 0.106(17) 0.19(2) 0.004(17) -0.003(19) -0.017(18)
C164 0.15(2) 0.127(16) 0.20(2) 0.001(17) -0.01(2) -0.015(18)
C165 0.16(2) 0.139(15) 0.190(19) 0.007(15) -0.017(17) -0.006(15)
C170 0.151(18) 0.129(14) 0.200(17) 0.009(14) -0.017(15) 0.006(14)
C169 0.17(2) 0.143(16) 0.21(2) 0.024(16) -0.011(18) 0.020(17)
C168 0.19(3) 0.18(2) 0.22(2) 0.04(2) -0.02(2) 0.02(2)
C167 0.25(3) 0.20(2) 0.23(3) 0.025(18) -0.07(2) 0.02(2)
C166 0.18(2) 0.17(2) 0.19(2) 0.014(18) -0.019(18) -0.015(19)
C173 0.33(3) 0.30(4) 0.32(4) 0.04(4) -0.18(3) 0.03(3)
C174 0.33(4) 0.30(4) 0.32(5) 0.05(4) -0.19(4) 0.04(3)
C175 0.31(5) 0.30(6) 0.31(6) 0.05(5) -0.21(4) 0.04(5)
O139 0.28(3) 0.14(2) 0.172(18) -0.009(16) 0.05(2) 0.06(2)
O158 0.40(3) 0.33(3) 0.38(3) 0.11(2) -0.19(3) 0.03(3)
C130 0.104(19) 0.116(14) 0.193(14) -0.025(12) -0.040(14) 0.058(12)
C131 0.20(4) 0.16(4) 0.215(19) 0.04(2) -0.02(2) 0.11(2)
C132 0.14(3) 0.36(6) 0.19(2) 0.07(3) -0.02(2) 0.08(3)
C133 0.27(6) 0.50(11) 0.22(4) 0.14(6) 0.02(4) 0.05(6)
C134 0.25(4) 0.25(5) 0.18(2) 0.04(3) 0.06(3) 0.15(3)
C135 0.40(7) 0.14(4) 0.17(2) 0.03(3) 0.07(3) 0.09(4)
C136 0.28(5) 0.16(4) 0.157(17) 0.02(2) 0.04(2) 0.07(3)
C137 0.22(4) 0.12(2) 0.154(19) 0.002(17) 0.06(2) 0.11(2)
C138 0.111(17) 0.089(15) 0.144(17) -0.037(14) 0.022(14) 0.055(10)
C140 0.29(3) 0.15(2) 0.22(3) -0.01(2) 0.04(2) 0.02(2)
C141 0.29(4) 0.15(2) 0.17(3) -0.02(2) 0.03(3) 0.01(3)
C142 0.43(6) 0.15(4) 0.26(4) -0.03(3) -0.06(4) 0.06(5)
C148 0.084(9) 0.068(8) 0.161(11) 0.009(8) -0.006(8) 0.009(6)
C149 0.108(11) 0.105(10) 0.153(12) 0.011(9) -0.018(9) -0.010(8)
C150 0.149(13) 0.112(11) 0.175(13) 0.004(10) -0.044(11) -0.011(10)
C151 0.151(11) 0.125(11) 0.179(12) 0.015(10) -0.021(9) 0.007(10)
C152 0.186(15) 0.160(14) 0.198(14) 0.033(12) -0.036(12) 0.012(13)
C153 0.202(18) 0.167(16) 0.238(17) 0.054(14) -0.019(14) 0.021(14)
C154 0.195(19) 0.159(16) 0.233(19) 0.060(15) -0.009(14) 0.019(14)
C155 0.167(16) 0.116(12) 0.217(17) 0.050(12) 0.009(13) 0.026(11)
C156 0.110(10) 0.091(9) 0.191(12) 0.026(9) 0.001(9) 0.015(8)
C157 0.073(8) 0.078(8) 0.184(11) 0.007(8) 0.004(7) 0.010(7)
C159 0.38(3) 0.33(3) 0.36(3) 0.06(2) -0.17(3) 0.04(3)
C160 0.38(3) 0.33(4) 0.36(3) 0.04(3) -0.15(3) 0.03(3)
C161 0.42(5) 0.38(5) 0.37(5) 0.08(4) -0.15(5) 0.05(4)
C1A 0.45(3) 0.51(4) 0.32(2) -0.09(3) -0.26(2) 0.08(3)
S1A 0.398(19) 0.360(16) 0.214(9) -0.061(10) -0.085(11) 0.078(16)
F1A 0.46(4) 0.62(5) 0.62(5) -0.24(4) -0.26(4) 0.21(3)
F2A 0.62(5) 0.88(7) 0.34(2) -0.01(3) -0.25(3) 0.13(5)
F3A 0.44(3) 0.64(5) 0.65(5) 0.09(4) -0.29(4) 0.06(4)
O1A 0.35(3) 0.34(3) 0.181(13) -0.103(14) -0.121(15) 0.16(2)
O2A 0.47(3) 0.56(5) 0.29(3) -0.01(3) -0.15(3) -0.05(4)
O3A 0.49(5) 0.52(4) 0.30(3) -0.24(3) -0.03(3) 0.03(3)
S11A 0.133(3) 0.0631(19) 0.160(3) 0.0055(19) 0.013(3) 0.0218(19)
F11A 0.120(8) 0.173(11) 0.209(10) 0.008(9) -0.015(7) 0.002(7)
F12A 0.226(14) 0.176(12) 0.189(11) -0.064(9) 0.051(10) 0.002(11)
F13A 0.202(12) 0.146(9) 0.170(9) 0.035(8) -0.007(8) 0.020(9)
O11A 0.117(7) 0.060(5) 0.179(9) 0.004(5) 0.006(6) 0.011(5)
O12A 0.104(7) 0.088(6) 0.192(10) -0.008(6) 0.019(7) 0.027(5)
O13A 0.094(6) 0.086(6) 0.209(10) 0.001(6) 0.021(7) 0.005(5)
C11A 0.118(15) 0.21(3) 0.21(2) 0.11(2) -0.009(15) -0.024(16)
S21A 0.209(6) 0.085(3) 0.245(6) -0.008(3) 0.033(5) -0.033(4)
F21A 0.38(3) 0.232(17) 0.272(18) -0.006(14) -0.081(17) 0.061(16)
F22A 0.219(16) 0.192(14) 0.44(3) 0.061(15) 0.005(16) 0.003(12)
F23A 0.41(3) 0.28(2) 0.256(15) 0.035(17) 0.092(19) 0.076(18)
O21A 0.33(2) 0.085(8) 0.31(2) -0.001(10) 0.102(17) 0.059(12)
O22A 0.208(14) 0.079(7) 0.319(18) -0.003(10) 0.045(14) -0.045(8)
O23A 0.37(2) 0.084(8) 0.320(18) -0.051(11) 0.135(16) -0.118(13)
C21A 0.27(2) 0.170(19) 0.36(2) 0.076(16) 0.007(14) -0.001(14)
N19 0.22(2) 0.29(3) 0.136(14) -0.015(17) -0.010(15) -0.15(3)
C50 1.6(4) 0.13(3) 0.13(2) 0.027(18) -0.08(6) -0.15(8)
C52 0.26(4) 0.16(2) 0.126(16) 0.024(14) -0.047(19) -0.04(2)
C41A 0.091(11) 0.078(8) 0.193(9) 0.008(7) -0.013(8) -0.037(9)
C40A 0.097(13) 0.079(11) 0.187(13) 0.004(11) -0.017(11) -0.030(11)
C39A 0.105(14) 0.071(12) 0.180(14) 0.004(12) -0.020(12) -0.033(11)
C44A 0.104(13) 0.084(11) 0.172(13) 0.011(12) -0.017(12) -0.036(11)
C45A 0.10(2) 0.113(19) 0.18(2) 0.023(19) -0.050(19) -0.074(18)
C46A 0.12(2) 0.14(2) 0.17(2) 0.02(2) -0.03(2) -0.09(2)
C47A 0.12(3) 0.17(3) 0.19(2) 0.00(2) -0.06(2) -0.06(2)
C38A 0.10(2) 0.15(2) 0.21(2) 0.01(2) -0.06(2) -0.05(2)
C43A 0.104(14) 0.098(12) 0.178(13) 0.010(11) -0.019(12) -0.039(11)
C42A 0.097(13) 0.088(11) 0.190(13) 0.002(11) -0.017(12) -0.043(11)
O37A 0.36(4) 0.17(3) 0.17(3) 0.08(3) 0.04(3) -0.02(3)
C36A 0.38(5) 0.23(4) 0.19(4) 0.05(3) 0.03(4) 0.02(4)
C35A 0.43(4) 0.26(3) 0.18(3) 0.02(3) 0.04(3) 0.05(3)
O34A 0.43(4) 0.26(3) 0.16(2) 0.03(3) 0.05(3) 0.05(3)
C33A 0.46(3) 0.25(3) 0.17(2) -0.02(2) 0.06(3) 0.06(3)
C32A 0.47(4) 0.26(3) 0.18(3) -0.05(3) 0.03(3) 0.04(4)
O31A 0.45(4) 0.27(3) 0.21(3) -0.09(3) 0.00(3) 0.00(3)
C30A 0.39(4) 0.25(3) 0.17(3) -0.07(3) -0.03(3) -0.02(3)
C29A 0.35(3) 0.26(3) 0.18(2) -0.06(3) -0.05(3) -0.04(3)
O28A 0.32(3) 0.28(3) 0.23(3) -0.06(3) -0.06(3) -0.08(3)
C27A 0.35(4) 0.27(4) 0.25(3) -0.05(3) -0.04(3) -0.06(4)
C26A 0.37(5) 0.29(5) 0.26(5) -0.02(4) -0.03(5) -0.03(5)
O25A 0.36(5) 0.29(5) 0.28(4) -0.05(4) 0.04(4) -0.05(5)
C24A 0.32(4) 0.26(3) 0.29(3) -0.07(3) -0.01(3) -0.05(4)
C23A 0.33(4) 0.23(3) 0.30(3) -0.09(3) -0.02(3) -0.04(3)
O1 0.31(4) 0.22(3) 0.30(3) -0.11(3) -0.02(3) -0.06(3)

loop_
_atom_type_symbol
_atom_type_description
_atom_type_scat_dispersion_real
_atom_type_scat_dispersion_imag
_atom_type_scat_source
C C 0.0032 0.0015 'International Tables Vol C Tables 4.2.6.8 and 6.1.1.4'
H H 0.0000 0.0000 'International Tables Vol C Tables 4.2.6.8 and 6.1.1.4'
F F 0.0167 0.0096 'International Tables Vol C Tables 4.2.6.8 and 6.1.1.4'
Lu Lu -0.2468 5.9257 'International Tables Vol C Tables 4.2.6.8 and 6.1.1.4'
N N 0.0060 0.0030 'International Tables Vol C Tables 4.2.6.8 and 6.1.1.4'
O O 0.0108 0.0057 'International Tables Vol C Tables 4.2.6.8 and 6.1.1.4'
S S 0.1181 0.1169 'International Tables Vol C Tables 4.2.6.8 and 6.1.1.4'

loop_
_geom_angle_atom_site_label_1
_geom_angle_atom_site_label_2
_geom_angle_atom_site_label_3
_geom_angle
_geom_angle_site_symmetry_1
_geom_angle_site_symmetry_3
_geom_angle_publ_flag
O003 Lu1 O52 130.6(4) . . ?
O003 Lu1 O103 144.8(3) . . ?
O003 Lu1 O111 76.0(3) . . ?
O003 Lu1 O144 88.2(3) . . ?
O003 Lu1 N1 74.1(3) . . ?
O003 Lu1 N54 64.6(3) . . ?
O003 Lu1 N109 136.3(3) . . ?
O8 Lu1 O003 77.2(3) . . ?
O8 Lu1 O52 144.9(4) . . ?
O8 Lu1 O103 86.5(3) . . ?
O8 Lu1 O111 77.8(3) . . ?
O8 Lu1 O144 131.1(3) . . ?
O8 Lu1 N1 65.7(3) . . ?
O8 Lu1 N54 136.5(3) . . ?
O8 Lu1 N109 74.8(3) . . ?
O52 Lu1 O144 77.2(3) . . ?
O52 Lu1 N1 135.0(3) . . ?
O52 Lu1 N54 66.1(4) . . ?
O52 Lu1 N109 70.2(4) . . ?
O103 Lu1 O52 78.7(3) . . ?
O103 Lu1 O111 130.9(3) . . ?
O103 Lu1 O144 79.3(3) . . ?
O103 Lu1 N1 70.8(3) . . ?
O103 Lu1 N54 137.0(3) . . ?
O103 Lu1 N109 65.3(3) . . ?
O111 Lu1 O52 88.2(3) . . ?
O111 Lu1 O144 143.4(3) . . ?
O111 Lu1 N1 136.8(3) . . ?
O111 Lu1 N54 73.7(3) . . ?
O111 Lu1 N109 65.7(3) . . ?
O144 Lu1 N1 65.5(3) . . ?
O144 Lu1 N54 69.7(3) . . ?
O144 Lu1 N109 135.3(3) . . ?
N1 Lu1 N54 118.5(3) . . ?
N1 Lu1 N109 121.5(3) . . ?
N54 Lu1 N109 119.9(3) . . ?
C59 O003 Lu1 124.0(8) . . ?
C7 O8 Lu1 124.3(9) . . ?
C17 O22 C23 116(3) . . ?
C26 O25 C24 112(2) . . ?
C27 O28 C29 112(2) . . ?
C30 O31 C32 112(2) . . ?
C35 O34 C33 113(3) . . ?
C46 O37 C36 115.5(19) . . ?
C51 O52 Lu1 123.2(8) . . ?
C68 O73 C74 113.6(16) . . ?
C75 O76 C77 112(3) . . ?
C80 O79 C78 120(3) . . ?
C83 O82 C81 112(2) . . ?
C84 O85 C86 113.8(16) . . ?
C87 O88 C89 116.5(14) . . ?
C102 O103 Lu1 124.9(7) . . ?
C110 O111 Lu1 124.4(8) . . ?
C143 O144 Lu1 124.0(9) . . ?
C2 N1 Lu1 120.7(7) . . ?
C2 N1 C6 118.9(9) . . ?
C6 N1 Lu1 119.8(7) . . ?
C7 N9 H9 120.5 . . ?
C7 N9 C10 118.9(11) . . ?
C10 N9 H9 120.5 . . ?
C48 N50 H50 116.8 . . ?
C51 N50 H50 116.8 . . ?
C51 N50 C48 126.5(14) . . ?
C53 N54 Lu1 118.9(9) . . ?
C55 N54 Lu1 122.1(7) . . ?
C55 N54 C53 118.7(12) . . ?
C59 N60 H60 120.3 . . ?
C59 N60 C61 119.5(12) . . ?
C61 N60 H60 120.3 . . ?
C99 N101 H101 120.4 . . ?
C102 N101 H101 120.4 . . ?
C102 N101 C99 119.3(13) . . ?
C104 N109 Lu1 121.5(8) . . ?
C108 N109 Lu1 118.9(9) . . ?
C108 N109 C104 119.5(12) . . ?
C110 N112 H112 118.4 . . ?
C110 N112 C113 123.3(14) . . ?
C113 N112 H112 118.4 . . ?
C143 N145 H145 119.9 . . ?
C143 N145 C146 120.3(11) . . ?
C146 N145 H145 119.9 . . ?
N1 C2 C3 122.3(11) . . ?
N1 C2 C143 111.6(10) . . ?
C3 C2 C143 126.1(12) . . ?
C2 C3 H3 120.7 . . ?
C4 C3 C2 118.6(12) . . ?
C4 C3 H3 120.7 . . ?
C3 C4 H4 119.5 . . ?
C3 C4 C5 121.0(11) . . ?
C5 C4 H4 119.5 . . ?
C4 C5 H5 121.8 . . ?
C4 C5 C6 116.4(13) . . ?
C6 C5 H5 121.8 . . ?
N1 C6 C5 122.7(12) . . ?
N1 C6 C7 111.4(9) . . ?
C5 C6 C7 125.9(13) . . ?
O8 C7 N9 121.8(13) . . ?
O8 C7 C6 117.8(12) . . ?
N9 C7 C6 120.4(11) . . ?
N9 C10 H10 109.2 . . ?
N9 C10 C11 107.2(11) . . ?
N9 C10 C12 111.9(13) . . ?
C11 C10 H10 109.2 . . ?
C12 C10 H10 109.2 . . ?
C12 C10 C11 110.3(16) . . ?
C10 C11 H11A 109.5 . . ?
C10 C11 H11B 109.5 . . ?
C10 C11 H11C 109.5 . . ?
H11A C11 H11B 109.5 . . ?
H11A C11 H11C 109.5 . . ?
H11B C11 H11C 109.5 . . ?
C13 C12 C10 120.7(16) . . ?
C21 C12 C10 117.0(18) . . ?
C21 C12 C13 122.1(19) . . ?
C12 C13 H13 121.3 . . ?
C12 C13 C14 117(2) . . ?
C14 C13 H13 121.3 . . ?
C13 C14 H14 116.0 . . ?
C15 C14 C13 128(2) . . ?
C15 C14 H14 116.0 . . ?
C14 C15 C16 126.0(16) . . ?
C14 C15 C20 113.9(16) . . ?
C16 C15 C20 120.0 . . ?
C15 C16 H16 120.0 . . ?
C15 C16 C17 120.0 . . ?
C17 C16 H16 120.0 . . ?
C16 C17 O22 125(2) . . ?
C16 C17 O1 97(3) . . ?
C18 C17 O22 112.8(19) . . ?
C18 C17 C16 120.0 . . ?
C18 C17 O1 143(3) . . ?
C17 C18 H18 120.0 . . ?
C19 C18 C17 120.0 . . ?
C19 C18 H18 120.0 . . ?
C18 C19 H19 120.0 . . ?
C18 C19 C20 120.0 . . ?
C20 C19 H19 120.0 . . ?
C15 C20 C21 119.8(12) . . ?
C19 C20 C15 120.0 . . ?
C19 C20 C21 119.7(12) . . ?
C12 C21 C20 118.2(19) . . ?
C12 C21 H21 120.9 . . ?
C20 C21 H21 120.9 . . ?
O22 C23 H23A 109.8 . . ?
O22 C23 H23B 109.8 . . ?
O22 C23 C24 110(2) . . ?
H23A C23 H23B 108.2 . . ?
C24 C23 H23A 109.8 . . ?
C24 C23 H23B 109.8 . . ?
O25 C24 C23 107(2) . . ?
O25 C24 H24A 110.4 . . ?
O25 C24 H24B 110.4 . . ?
C23 C24 H24A 110.4 . . ?
C23 C24 H24B 110.4 . . ?
H24A C24 H24B 108.6 . . ?
O25 C26 H26A 108.3 . . ?
O25 C26 H26B 108.2 . . ?
O25 C26 C27 116(2) . . ?
H26A C26 H26B 107.4 . . ?
C27 C26 H26A 108.3 . . ?
C27 C26 H26B 108.2 . . ?
O28 C27 H27A 107.9 . . ?
O28 C27 H27B 107.9 . . ?
C26 C27 O28 118(2) . . ?
C26 C27 H27A 107.9 . . ?
C26 C27 H27B 107.9 . . ?
H27A C27 H27B 107.2 . . ?
O28 C29 H29A 108.8 . . ?
O28 C29 H29B 108.8 . . ?
O28 C29 C30 114(2) . . ?
H29A C29 H29B 107.7 . . ?
C30 C29 H29A 108.8 . . ?
C30 C29 H29B 108.8 . . ?
O31 C30 H30A 107.1 . . ?
O31 C30 H30B 107.1 . . ?
C29 C30 O31 121(3) . . ?
C29 C30 H30A 107.1 . . ?
C29 C30 H30B 107.1 . . ?
H30A C30 H30B 106.8 . . ?
O31 C32 H32A 109.9 . . ?
O31 C32 H32B 109.9 . . ?
O31 C32 C33 109(2) . . ?
H32A C32 H32B 108.3 . . ?
C33 C32 H32A 109.9 . . ?
C33 C32 H32B 109.9 . . ?
O34 C33 C32 111(2) . . ?
O34 C33 H33A 109.5 . . ?
O34 C33 H33B 109.5 . . ?
C32 C33 H33A 109.5 . . ?
C32 C33 H33B 109.5 . . ?
H33A C33 H33B 108.1 . . ?
O34 C35 H35A 109.7 . . ?
O34 C35 H35B 109.7 . . ?
O34 C35 C36 110(2) . . ?
H35A C35 H35B 108.2 . . ?
C36 C35 H35A 109.7 . . ?
C36 C35 H35B 109.7 . . ?
O37 C36 C35 110(2) . . ?
O37 C36 H36A 109.7 . . ?
O37 C36 H36B 109.7 . . ?
C35 C36 H36A 109.7 . . ?
C35 C36 H36B 109.7 . . ?
H36A C36 H36B 108.2 . . ?
C47 C38 H38 120.0 . . ?
C47 C38 C43 120.0 . . ?
C43 C38 H38 120.0 . . ?
C38 C47 H47 120.0 . . ?
C38 C47 C46 120.0 . . ?
C46 C47 H47 120.0 . . ?
C47 C46 O37 119.3(9) . . ?
C45 C46 O37 120.3(10) . . ?
C45 C46 C47 120.0 . . ?
C46 C45 H45 120.0 . . ?
C46 C45 C44 120.0 . . ?
C44 C45 H45 120.0 . . ?
C45 C44 C43 120.0 . . ?
C45 C44 C39 120.0 . . ?
C43 C44 C39 120.0 . . ?
C44 C43 C38 120.0 . . ?
C44 C43 C42 120.0 . . ?
C42 C43 C38 120.0 . . ?
C43 C42 H42 120.0 . . ?
C41 C42 C43 120.0 . . ?
C41 C42 H42 120.0 . . ?
C42 C41 C48 120.4(14) . . ?
C40 C41 C42 120.0 . . ?
C40 C41 C48 119.6(14) . . ?
C41 C40 H40 120.0 . . ?
C41 C40 C39 120.0 . . ?
C39 C40 H40 120.0 . . ?
C44 C39 H39 120.0 . . ?
C40 C39 C44 120.0 . . ?
C40 C39 H39 120.0 . . ?
N50 C48 C41 113.7(16) . . ?
N50 C48 H48 107.8 . . ?
N50 C48 H48A 107.8 . . ?
N50 C48 C41A 105(2) . . ?
C41 C48 H48 107.8 . . ?
C49 C48 N50 112.9(17) . . ?
C49 C48 C41 106.8(18) . . ?
C49 C48 H48 107.8 . . ?
C49 C48 H48A 107.8 . . ?
C49 C48 C41A 115(3) . . ?
C41A C48 H48A 107.8 . . ?
C48 C49 H49A 109.5 . . ?
C48 C49 H49B 109.5 . . ?
C48 C49 H49C 109.5 . . ?
H49A C49 H49B 109.5 . . ?
H49A C49 H49C 109.5 . . ?
H49B C49 H49C 109.5 . . ?
O52 C51 N50 117.7(15) . . ?
O52 C51 C53 118.5(10) . . ?
N50 C51 C53 123.7(15) . . ?
N54 C53 C51 113.2(12) . . ?
N54 C53 C58 122.8(14) . . ?
C58 C53 C51 123.8(14) . . ?
N54 C55 C56 123.2(12) . . ?
N54 C55 C59 109.2(12) . . ?
C56 C55 C59 127.4(14) . . ?
C55 C56 H56 121.3 . . ?
C55 C56 C57 117.5(16) . . ?
C57 C56 H56 121.3 . . ?
C56 C57 H57 119.2 . . ?
C58 C57 C56 121.5(15) . . ?
C58 C57 H57 119.2 . . ?
C53 C58 H58 122.0 . . ?
C57 C58 C53 115.9(14) . . ?
C57 C58 H58 122.0 . . ?
O003 C59 N60 121.8(13) . . ?
O003 C59 C55 119.5(11) . . ?
N60 C59 C55 118.7(13) . . ?
N60 C61 H61 105.7 . . ?
N60 C61 C62 106.7(14) . . ?
C62 C61 H61 105.7 . . ?
C63 C61 N60 118.1(11) . . ?
C63 C61 H61 105.7 . . ?
C63 C61 C62 114.1(13) . . ?
C61 C62 H62A 109.5 . . ?
C61 C62 H62B 109.5 . . ?
C61 C62 H62C 109.5 . . ?
H62A C62 H62B 109.5 . . ?
H62A C62 H62C 109.5 . . ?
H62B C62 H62C 109.5 . . ?
O73 C68 C69 112.4(12) . . ?
O73 C68 C67 130.8(13) . . ?
C67 C68 C69 116.7(15) . . ?
C68 C69 H69 115.7 . . ?
C70 C69 C68 128.6(17) . . ?
C70 C69 H69 115.7 . . ?
C69 C70 H70 123.4 . . ?
C71 C70 C69 113.2(15) . . ?
C71 C70 H70 123.4 . . ?
C68 C67 H67 121.8 . . ?
C68 C67 C66 116.4(14) . . ?
C66 C67 H67 121.8 . . ?
C63 C72 H72 120.0 . . ?
C63 C72 C71 120.0 . . ?
C71 C72 H72 120.0 . . ?
C72 C63 C61 123.6(11) . . ?
C72 C63 C64 120.0 . . ?
C64 C63 C61 116.2(11) . . ?
C63 C64 H64 120.0 . . ?
C65 C64 C63 120.0 . . ?
C65 C64 H64 120.0 . . ?
C64 C65 H65 120.0 . . ?
C64 C65 C66 120.0 . . ?
C66 C65 H65 120.0 . . ?
C65 C66 C67 117.2(11) . . ?
C65 C66 C71 120.0 . . ?
C71 C66 C67 122.7(11) . . ?
C70 C71 C72 118.1(10) . . ?
C70 C71 C66 121.8(10) . . ?
C66 C71 C72 120.0 . . ?
O73 C74 H74A 110.0 . . ?
O73 C74 H74B 110.0 . . ?
O73 C74 C75 108(2) . . ?
H74A C74 H74B 108.4 . . ?
C75 C74 H74A 110.0 . . ?
C75 C74 H74B 110.0 . . ?
O76 C75 C74 107(3) . . ?
O76 C75 H75A 110.4 . . ?
O76 C75 H75B 110.4 . . ?
C74 C75 H75A 110.4 . . ?
C74 C75 H75B 110.4 . . ?
H75A C75 H75B 108.6 . . ?
O76 C77 H77A 110.2 . . ?
O76 C77 H77B 110.2 . . ?
O76 C77 C78 108(3) . . ?
H77A C77 H77B 108.5 . . ?
C78 C77 H77A 110.2 . . ?
C78 C77 H77B 110.2 . . ?
O79 C78 C77 112(3) . . ?
O79 C78 H78A 109.1 . . ?
O79 C78 H78B 109.1 . . ?
C77 C78 H78A 109.1 . . ?
C77 C78 H78B 109.1 . . ?
H78A C78 H78B 107.9 . . ?
O79 C80 H80A 108.2 . . ?
O79 C80 H80B 108.2 . . ?
O79 C80 C81 116(2) . . ?
H80A C80 H80B 107.3 . . ?
C81 C80 H80A 108.2 . . ?
C81 C80 H80B 108.2 . . ?
O82 C81 C80 112(2) . . ?
O82 C81 H81A 109.3 . . ?
O82 C81 H81B 109.3 . . ?
C80 C81 H81A 109.3 . . ?
C80 C81 H81B 109.3 . . ?
H81A C81 H81B 107.9 . . ?
O82 C83 H83A 110.4 . . ?
O82 C83 H83B 110.4 . . ?
O82 C83 C84 106.7(19) . . ?
H83A C83 H83B 108.6 . . ?
C84 C83 H83A 110.4 . . ?
C84 C83 H83B 110.4 . . ?
O85 C84 C83 111.8(17) . . ?
O85 C84 H84A 109.3 . . ?
O85 C84 H84B 109.3 . . ?
C83 C84 H84A 109.3 . . ?
C83 C84 H84B 109.3 . . ?
H84A C84 H84B 107.9 . . ?
O85 C86 H86A 109.9 . . ?
O85 C86 H86B 109.9 . . ?
O85 C86 C87 108.7(15) . . ?
H86A C86 H86B 108.3 . . ?
C87 C86 H86A 109.9 . . ?
C87 C86 H86B 109.9 . . ?
O88 C87 C86 109.1(14) . . ?
O88 C87 H87A 109.9 . . ?
O88 C87 H87B 109.9 . . ?
C86 C87 H87A 109.9 . . ?
C86 C87 H87B 109.9 . . ?
H87A C87 H87B 108.3 . . ?
C90 C89 O88 110.2(16) . . ?
C98 C89 O88 124.4(17) . . ?
C98 C89 C90 124(2) . . ?
C89 C90 H90 122.0 . . ?
C91 C90 C89 116.1(18) . . ?
C91 C90 H90 122.0 . . ?
C90 C91 H91 117.8 . . ?
C92 C91 C90 124.4(18) . . ?
C92 C91 H91 117.8 . . ?
C91 C92 C93 122.7(16) . . ?
C91 C92 C97 118.2(17) . . ?
C97 C92 C93 118.7(15) . . ?
C92 C93 H93 119.2 . . ?
C94 C93 C92 121.6(16) . . ?
C94 C93 H93 119.2 . . ?
C93 C94 C95 119.8(17) . . ?
C93 C94 C99 124.8(15) . . ?
C95 C94 C99 115.4(16) . . ?
C94 C95 H95 120.8 . . ?
C94 C95 C96 118.4(17) . . ?
C96 C95 H95 120.8 . . ?
C95 C96 H96 120.2 . . ?
C97 C96 C95 119.7(16) . . ?
C97 C96 H96 120.2 . . ?
C92 C97 C98 116.1(14) . . ?
C96 C97 C92 121.7(16) . . ?
C96 C97 C98 122.2(14) . . ?
C89 C98 C97 119.8(16) . . ?
C89 C98 H98 120.1 . . ?
C97 C98 H98 120.1 . . ?
N101 C99 C94 111.2(14) . . ?
N101 C99 H99 107.7 . . ?
N101 C99 C100 109.7(15) . . ?
C94 C99 H99 107.7 . . ?
C94 C99 C100 112.7(14) . . ?
C100 C99 H99 107.7 . . ?
C99 C100 H10A 109.5 . . ?
C99 C100 H10B 109.5 . . ?
C99 C100 H10C 109.5 . . ?
H10A C100 H10B 109.5 . . ?
H10A C100 H10C 109.5 . . ?
H10B C100 H10C 109.5 . . ?
O103 C102 N101 123.2(13) . . ?
O103 C102 C104 119.0(10) . . ?
N101 C102 C104 117.7(14) . . ?
N109 C104 C102 109.1(12) . . ?
C105 C104 N109 122.3(14) . . ?
C105 C104 C102 128.1(15) . . ?
C104 C105 H105 120.5 . . ?
C104 C105 C106 119.0(16) . . ?
C106 C105 H105 120.5 . . ?
C105 C106 H106 120.3 . . ?
C107 C106 C105 119.3(15) . . ?
C107 C106 H106 120.3 . . ?
C106 C107 H107 120.0 . . ?
C106 C107 C108 120.0(14) . . ?
C108 C107 H107 120.0 . . ?
N109 C108 C107 119.6(14) . . ?
N109 C108 C110 113.2(13) . . ?
C107 C108 C110 127.0(14) . . ?
O111 C110 N112 120.0(15) . . ?
O111 C110 C108 117.3(11) . . ?
N112 C110 C108 122.7(15) . . ?
N112 C113 H113 106.8 . . ?
N112 C113 C114 110.4(15) . . ?
N112 C113 C129 116.1(13) . . ?
C114 C113 H113 106.8 . . ?
C129 C113 H113 106.8 . . ?
C129 C113 C114 109.6(15) . . ?
C113 C114 H11D 109.5 . . ?
C113 C114 H11E 109.5 . . ?
C113 C114 H11F 109.5 . . ?
H11D C114 H11E 109.5 . . ?
H11D C114 H11F 109.5 . . ?
H11E C114 H11F 109.5 . . ?
O144 C143 N145 121.2(13) . . ?
O144 C143 C2 117.6(14) . . ?
N145 C143 C2 121.1(11) . . ?
N145 C146 H146 112.4 . . ?
N145 C146 H14A 107.8 . . ?
N145 C146 C147 108.9(11) . . ?
N145 C146 C162 113(2) . . ?
N145 C146 C148 112.9(12) . . ?
C147 C146 H146 112.4 . . ?
C147 C146 H14A 107.8 . . ?
C162 C146 H146 112.4 . . ?
C162 C146 C147 96(2) . . ?
C148 C146 H14A 107.8 . . ?
C148 C146 C147 111.3(14) . . ?
C146 C147 H14B 109.5 . . ?
C146 C147 H14C 109.5 . . ?
C146 C147 H14D 109.5 . . ?
H14B C147 H14C 109.5 . . ?
H14B C147 H14D 109.5 . . ?
H14C C147 H14D 109.5 . . ?
C120 O125 C126 140(4) . . ?
C167 O172 C173 116(3) . . ?
C129 C124 H124 120.0 . . ?
C129 C124 C123 120.0 . . ?
C123 C124 H124 120.0 . . ?
C124 C129 C113 121.0(8) . . ?
C116 C129 C113 118.8(8) . . ?
C116 C129 C124 120.0 . . ?
C130 C129 C113 137.8(18) . . ?
C130 C129 C138 104(2) . . ?
C138 C129 C113 117.8(16) . . ?
C129 C116 H116 120.0 . . ?
C129 C116 C117 120.0 . . ?
C117 C116 H116 120.0 . . ?
C116 C117 H117 120.0 . . ?
C118 C117 C116 120.0 . . ?
C118 C117 H117 120.0 . . ?
C117 C118 C119 120.0 . . ?
C123 C118 C117 120.0 . . ?
C123 C118 C119 120.0 . . ?
C118 C123 C124 120.0 . . ?
C118 C123 C122 120.0 . . ?
C122 C123 C124 120.0 . . ?
C123 C122 H122 120.0 . . ?
C123 C122 C121 120.0 . . ?
C121 C122 H122 120.0 . . ?
C122 C121 H121 120.0 . . ?
C122 C121 C120 120.0 . . ?
C120 C121 H121 120.0 . . ?
O125 C120 C121 118.5(19) . . ?
O125 C120 C119 121.5(19) . . ?
C119 C120 C121 120.0 . . ?
C118 C119 H119 120.0 . . ?
C120 C119 C118 120.0 . . ?
C120 C119 H119 120.0 . . ?
O125 C126 H12A 101.1 . . ?
O125 C126 H12B 101.1 . . ?
H12A C126 H12B 104.5 . . ?
C127 C126 O125 143(5) . . ?
C127 C126 H12A 101.1 . . ?
C127 C126 H12B 101.1 . . ?
C126 C127 H127 111.7 . . ?
C126 C127 C128 137(4) . . ?
C128 C127 H127 111.7 . . ?
C127 C128 H12C 126.9 . . ?
C127 C128 H12D 107.5 . . ?
H12C C128 H12D 120.0 . . ?
C162 C171 H171 120.0 . . ?
C162 C171 C170 120.0 . . ?
C170 C171 H171 120.0 . . ?
C171 C162 C146 120(2) . . ?
C163 C162 C146 117(2) . . ?
C163 C162 C171 120.0 . . ?
C162 C163 H163 120.0 . . ?
C162 C163 C164 120.0 . . ?
C164 C163 H163 120.0 . . ?
C163 C164 H164 120.0 . . ?
C163 C164 C165 120.0 . . ?
C165 C164 H164 120.0 . . ?
C164 C165 C166 120.0 . . ?
C170 C165 C164 120.0 . . ?
C170 C165 C166 120.0 . . ?
C165 C170 C171 120.0 . . ?
C165 C170 C169 120.0 . . ?
C169 C170 C171 120.0 . . ?
C170 C169 H169 120.0 . . ?
C168 C169 C170 120.0 . . ?
C168 C169 H169 120.0 . . ?
C169 C168 H168 120.0 . . ?
C169 C168 C167 120.0 . . ?
C167 C168 H168 120.0 . . ?
C168 C167 O172 110(2) . . ?
C166 C167 O172 130(3) . . ?
C166 C167 C168 120.0 . . ?
C165 C166 H166 120.0 . . ?
C167 C166 C165 120.0 . . ?
C167 C166 H166 120.0 . . ?
O172 C173 H17A 109.3 . . ?
O172 C173 H17B 109.3 . . ?
O172 C173 C174 112(5) . . ?
H17A C173 H17B 107.9 . . ?
C174 C173 H17A 109.3 . . ?
C174 C173 H17B 109.3 . . ?
C173 C174 H174 120.6 . . ?
C175 C174 C173 119(3) . . ?
C175 C174 H174 120.6 . . ?
C174 C175 H17C 117.1 . . ?
C174 C175 H17D 122.2 . . ?
H17C C175 H17D 120.0 . . ?
C134 O139 C140 156(4) . . ?
C153 O158 C159 106(3) . . ?
C129 C130 H130 115.7 . . ?
C131 C130 C129 129(3) . . ?
C131 C130 H130 115.7 . . ?
C130 C131 C136 123(3) . . ?
C132 C131 C130 122(3) . . ?
C132 C131 C136 116(3) . . ?
C131 C132 H132 119.7 . . ?
C131 C132 C133 121(3) . . ?
C133 C132 H132 119.7 . . ?
C132 C133 H133 119.1 . . ?
C134 C133 C132 122(3) . . ?
C134 C133 H133 119.1 . . ?
O139 C134 C135 124(3) . . ?
C133 C134 O139 121(3) . . ?
C133 C134 C135 115(3) . . ?
C134 C135 H135 119.5 . . ?
C136 C135 C134 121(3) . . ?
C136 C135 H135 119.5 . . ?
C135 C136 C131 122(3) . . ?
C137 C136 C131 112(2) . . ?
C137 C136 C135 125(3) . . ?
C136 C137 H137 118.9 . . ?
C136 C137 C138 122(3) . . ?
C138 C137 H137 118.9 . . ?
C129 C138 H138 115.3 . . ?
C137 C138 C129 129(3) . . ?
C137 C138 H138 115.3 . . ?
O139 C140 H14E 102.1 . . ?
O139 C140 H14F 102.1 . . ?
H14E C140 H14F 104.8 . . ?
C141 C140 O139 140(5) . . ?
C141 C140 H14E 102.1 . . ?
C141 C140 H14F 102.1 . . ?
C140 C141 H141 117.3 . . ?
C142 C141 C140 125(4) . . ?
C142 C141 H141 117.3 . . ?
C141 C142 H14G 133.4 . . ?
C141 C142 H14H 106.4 . . ?
H14G C142 H14H 120.0 . . ?
C149 C148 C146 120.3(14) . . ?
C149 C148 C157 120.8(15) . . ?
C157 C148 C146 118.8(14) . . ?
C148 C149 H149 121.0 . . ?
C148 C149 C150 118.1(17) . . ?
C150 C149 H149 121.0 . . ?
C149 C150 H150 118.2 . . ?
C149 C150 C151 123.6(18) . . ?
C151 C150 H150 118.2 . . ?
C152 C151 C150 121.3(19) . . ?
C152 C151 C156 121.6(19) . . ?
C156 C151 C150 117.1(16) . . ?
C151 C152 H152 121.0 . . ?
C151 C152 C153 118(2) . . ?
C153 C152 H152 121.0 . . ?
C152 C153 O158 130(3) . . ?
C152 C153 C154 124(2) . . ?
C154 C153 O158 106(2) . . ?
C153 C154 H154 121.9 . . ?
C155 C154 C153 116(2) . . ?
C155 C154 H154 121.9 . . ?
C154 C155 H155 118.9 . . ?
C154 C155 C156 122(2) . . ?
C156 C155 H155 118.9 . . ?
C151 C156 C155 118.4(17) . . ?
C151 C156 C157 118.6(15) . . ?
C157 C156 C155 123.0(18) . . ?
C148 C157 H157 119.1 . . ?
C156 C157 C148 121.8(15) . . ?
C156 C157 H157 119.1 . . ?
O158 C159 H15A 109.9 . . ?
O158 C159 H15B 109.9 . . ?
O158 C159 C160 109(3) . . ?
H15A C159 H15B 108.3 . . ?
C160 C159 H15A 109.9 . . ?
C160 C159 H15B 109.9 . . ?
C159 C160 H160 121.4 . . ?
C161 C160 C159 117(3) . . ?
C161 C160 H160 121.4 . . ?
C160 C161 H16A 108.9 . . ?
C160 C161 H16B 131.0 . . ?
H16A C161 H16B 120.0 . . ?
F1A C1A S1A 111.0 . . ?
F2A C1A S1A 111.3 . . ?
F2A C1A F1A 108.4 . . ?
F2A C1A F3A 107.9 . . ?
F3A C1A S1A 110.7 . . ?
F3A C1A F1A 107.4 . . ?
O1A S1A C1A 103.0 . . ?
O1A S1A O2A 115.1 . . ?
O1A S1A O3A 114.8 . . ?
O2A S1A C1A 104.0 . . ?
O2A S1A O3A 114.6 . . ?
O3A S1A C1A 103.1 . . ?
O11A S11A O12A 110.0(7) . . ?
O11A S11A O13A 117.7(6) . . ?
O11A S11A C11A 103.4(8) . . ?
O12A S11A C11A 100.9(9) . . ?
O13A S11A O12A 117.0(7) . . ?
O13A S11A C11A 105.3(8) . . ?
F11A C11A S11A 114.0(13) . . ?
F11A C11A F12A 105.7(18) . . ?
F12A C11A S11A 113.3(13) . . ?
F13A C11A S11A 113.4(14) . . ?
F13A C11A F11A 104.2(15) . . ?
F13A C11A F12A 105.4(15) . . ?
O21A S21A O22A 113.1(11) . . ?
O21A S21A C21A 97.6(10) . . ?
O22A S21A C21A 99.2(10) . . ?
O23A S21A O21A 127.0(15) . . ?
O23A S21A O22A 111.6(11) . . ?
O23A S21A C21A 101.8(10) . . ?
F21A C21A S21A 113.1(17) . . ?
F21A C21A F23A 106.1(19) . . ?
F22A C21A S21A 112.3(17) . . ?
F22A C21A F21A 113(2) . . ?
F22A C21A F23A 105(2) . . ?
F23A C21A S21A 106.8(16) . . ?
H50A C50 H50B 109.5 . . ?
H50A C50 H50C 109.5 . . ?
H50B C50 H50C 109.5 . . ?
C52 C50 H50A 109.5 . . ?
C52 C50 H50B 109.5 . . ?
C52 C50 H50C 109.5 . . ?
N19 C52 C50 164(7) . . ?
C40A C41A C48 119(3) . . ?
C42A C41A C48 118(3) . . ?
C42A C41A C40A 122(3) . . ?
C41A C40A H40A 121.6 . . ?
C39A C40A C41A 117(3) . . ?
C39A C40A H40A 121.6 . . ?
C40A C39A H39A 119.0 . . ?
C40A C39A C44A 122(3) . . ?
C44A C39A H39A 119.0 . . ?
C45A C44A C39A 120(3) . . ?
C45A C44A C43A 121(3) . . ?
C43A C44A C39A 118(2) . . ?
C44A C45A H45A 122.1 . . ?
C44A C45A C46A 116(3) . . ?
C46A C45A H45A 122.1 . . ?
C45A C46A O37A 115(3) . . ?
C47A C46A C45A 124(3) . . ?
C47A C46A O37A 121(3) . . ?
C46A C47A H47A 121.0 . . ?
C46A C47A C38A 118(3) . . ?
C38A C47A H47A 121.0 . . ?
C47A C38A H38A 121.0 . . ?
C43A C38A C47A 118(3) . . ?
C43A C38A H38A 121.0 . . ?
C44A C43A C38A 121(3) . . ?
C42A C43A C44A 120(3) . . ?
C42A C43A C38A 118(3) . . ?
C41A C42A H42A 120.3 . . ?
C43A C42A C41A 119(3) . . ?
C43A C42A H42A 120.3 . . ?
C46A O37A C36A 108(3) . . ?
O37A C36A H36C 110.9 . . ?
O37A C36A H36D 110.9 . . ?
O37A C36A C35A 104(3) . . ?
H36C C36A H36D 109.0 . . ?
C35A C36A H36C 111.0 . . ?
C35A C36A H36D 111.0 . . ?
C36A C35A H35C 111.1 . . ?
C36A C35A H35D 111.1 . . ?
H35C C35A H35D 109.0 . . ?
O34A C35A C36A 104(3) . . ?
O34A C35A H35C 111.1 . . ?
O34A C35A H35D 111.1 . . ?
C33A O34A C35A 117(4) . . ?
O34A C33A H33C 108.4 . . ?
O34A C33A H33D 108.3 . . ?
O34A C33A C32A 116(4) . . ?
H33C C33A H33D 107.4 . . ?
C32A C33A H33C 108.4 . . ?
C32A C33A H33D 108.4 . . ?
C33A C32A H32C 109.8 . . ?
C33A C32A H32D 109.8 . . ?
H32C C32A H32D 108.3 . . ?
O31A C32A C33A 109(4) . . ?
O31A C32A H32C 109.8 . . ?
O31A C32A H32D 109.8 . . ?
C32A O31A C30A 120(4) . . ?
O31A C30A H30C 107.8 . . ?
O31A C30A H30D 107.7 . . ?
O31A C30A C29A 118(5) . . ?
H30C C30A H30D 107.1 . . ?
C29A C30A H30C 107.8 . . ?
C29A C30A H30D 107.7 . . ?
C30A C29A H29C 108.7 . . ?
C30A C29A H29D 108.7 . . ?
H29C C29A H29D 107.6 . . ?
O28A C29A C30A 114(4) . . ?
O28A C29A H29C 108.7 . . ?
O28A C29A H29D 108.7 . . ?
C27A O28A C29A 120(4) . . ?
O28A C27A H27C 106.2 . . ?
O28A C27A H27D 106.2 . . ?
O28A C27A C26A 124(5) . . ?
H27C C27A H27D 106.4 . . ?
C26A C27A H27C 106.2 . . ?
C26A C27A H27D 106.2 . . ?
C27A C26A H26C 109.2 . . ?
C27A C26A H26D 109.2 . . ?
C27A C26A O25A 112(4) . . ?
H26C C26A H26D 107.9 . . ?
O25A C26A H26C 109.2 . . ?
O25A C26A H26D 109.2 . . ?
C26A O25A C24A 105(3) . . ?
O25A C24A H24C 109.3 . . ?
O25A C24A H24D 109.3 . . ?
H24C C24A H24D 108.0 . . ?
C23A C24A O25A 112(4) . . ?
C23A C24A H24C 109.3 . . ?
C23A C24A H24D 109.3 . . ?
C24A C23A H23C 109.4 . . ?
C24A C23A H23D 109.4 . . ?
H23C C23A H23D 108.0 . . ?
O1 C23A C24A 111(4) . . ?
O1 C23A H23C 109.4 . . ?
O1 C23A H23D 109.4 . . ?
C17 O1 C23A 116(4) . . ?

loop_
_geom_bond_atom_site_label_1
_geom_bond_atom_site_label_2
_geom_bond_distance
_geom_bond_site_symmetry_2
_geom_bond_publ_flag
Lu1 O003 2.316(8) . ?
Lu1 O8 2.292(9) . ?
Lu1 O52 2.325(9) . ?
Lu1 O103 2.318(9) . ?
Lu1 O111 2.318(7) . ?
Lu1 O144 2.336(9) . ?
Lu1 N1 2.431(7) . ?
Lu1 N54 2.444(11) . ?
Lu1 N109 2.458(11) . ?
O003 C59 1.235(16) . ?
O8 C7 1.267(13) . ?
O22 C17 1.42(3) . ?
O22 C23 1.50(2) . ?
O25 C24 1.52(2) . ?
O25 C26 1.47(2) . ?
O28 C27 1.50(2) . ?
O28 C29 1.50(2) . ?
O31 C30 1.51(2) . ?
O31 C32 1.51(2) . ?
O34 C33 1.51(2) . ?
O34 C35 1.49(2) . ?
O37 C36 1.49(2) . ?
O37 C46 1.47(2) . ?
O52 C51 1.250(18) . ?
O73 C68 1.392(17) . ?
O73 C74 1.400(12) . ?
O76 C75 1.390(13) . ?
O76 C77 1.401(12) . ?
O79 C78 1.399(13) . ?
O79 C80 1.391(13) . ?
O82 C81 1.401(12) . ?
O82 C83 1.397(12) . ?
O85 C84 1.395(12) . ?
O85 C86 1.401(12) . ?
O88 C87 1.394(11) . ?
O88 C89 1.39(2) . ?
O103 C102 1.234(16) . ?
O111 C110 1.257(17) . ?
O144 C143 1.250(14) . ?
N1 C2 1.327(15) . ?
N1 C6 1.336(16) . ?
N9 H9 0.8600 . ?
N9 C7 1.309(17) . ?
N9 C10 1.465(18) . ?
N50 H50 0.8600 . ?
N50 C48 1.43(2) . ?
N50 C51 1.346(15) . ?
N54 C53 1.325(16) . ?
N54 C55 1.306(17) . ?
N60 H60 0.8600 . ?
N60 C59 1.349(16) . ?
N60 C61 1.483(19) . ?
N101 H101 0.8600 . ?
N101 C99 1.47(2) . ?
N101 C102 1.316(16) . ?
N109 C104 1.335(18) . ?
N109 C108 1.326(17) . ?
N112 H112 0.8600 . ?
N112 C110 1.299(16) . ?
N112 C113 1.360(19) . ?
N145 H145 0.8600 . ?
N145 C143 1.309(18) . ?
N145 C146 1.460(18) . ?
C2 C3 1.381(15) . ?
C2 C143 1.504(19) . ?
C3 H3 0.9300 . ?
C3 C4 1.354(18) . ?
C4 H4 0.9300 . ?
C4 C5 1.392(19) . ?
C5 H5 0.9300 . ?
C5 C6 1.397(15) . ?
C6 C7 1.473(18) . ?
C10 H10 0.9800 . ?
C10 C11 1.56(2) . ?
C10 C12 1.54(2) . ?
C11 H11A 0.9600 . ?
C11 H11B 0.9600 . ?
C11 H11C 0.9600 . ?
C12 C13 1.34(3) . ?
C12 C21 1.32(2) . ?
C13 H13 0.9300 . ?
C13 C14 1.40(3) . ?
C14 H14 0.9300 . ?
C14 C15 1.33(3) . ?
C15 C16 1.3900 . ?
C15 C20 1.3900 . ?
C16 H16 0.9300 . ?
C16 C17 1.3900 . ?
C17 C18 1.3900 . ?
C17 O1 1.42(3) . ?
C18 H18 0.9300 . ?
C18 C19 1.3900 . ?
C19 H19 0.9300 . ?
C19 C20 1.3900 . ?
C20 C21 1.52(2) . ?
C21 H21 0.9300 . ?
C23 H23A 0.9700 . ?
C23 H23B 0.9700 . ?
C23 C24 1.539(19) . ?
C24 H24A 0.9700 . ?
C24 H24B 0.9700 . ?
C26 H26A 0.9700 . ?
C26 H26B 0.9700 . ?
C26 C27 1.49(2) . ?
C27 H27A 0.9700 . ?
C27 H27B 0.9700 . ?
C29 H29A 0.9700 . ?
C29 H29B 0.9700 . ?
C29 C30 1.501(19) . ?
C30 H30A 0.9700 . ?
C30 H30B 0.9700 . ?
C32 H32A 0.9700 . ?
C32 H32B 0.9700 . ?
C32 C33 1.52(2) . ?
C33 H33A 0.9700 . ?
C33 H33B 0.9700 . ?
C35 H35A 0.9700 . ?
C35 H35B 0.9700 . ?
C35 C36 1.52(2) . ?
C36 H36A 0.9700 . ?
C36 H36B 0.9700 . ?
C38 H38 0.9300 . ?
C38 C47 1.3900 . ?
C38 C43 1.3900 . ?
C47 H47 0.9300 . ?
C47 C46 1.3900 . ?
C46 C45 1.3900 . ?
C45 H45 0.9300 . ?
C45 C44 1.3900 . ?
C44 C43 1.3900 . ?
C44 C39 1.3900 . ?
C43 C42 1.3900 . ?
C42 H42 0.9300 . ?
C42 C41 1.3900 . ?
C41 C40 1.3900 . ?
C41 C48 1.59(2) . ?
C40 H40 0.9300 . ?
C40 C39 1.3900 . ?
C39 H39 0.9300 . ?
C48 H48 0.9800 . ?
C48 H48A 0.9800 . ?
C48 C49 1.43(2) . ?
C48 C41A 1.59(3) . ?
C49 H49A 0.9600 . ?
C49 H49B 0.9600 . ?
C49 H49C 0.9600 . ?
C51 C53 1.48(2) . ?
C53 C58 1.41(2) . ?
C55 C56 1.35(2) . ?
C55 C59 1.501(19) . ?
C56 H56 0.9300 . ?
C56 C57 1.39(2) . ?
C57 H57 0.9300 . ?
C57 C58 1.33(2) . ?
C58 H58 0.9300 . ?
C61 H61 0.9800 . ?
C61 C62 1.54(2) . ?
C61 C63 1.471(17) . ?
C62 H62A 0.9600 . ?
C62 H62B 0.9600 . ?
C62 H62C 0.9600 . ?
C68 C69 1.396(11) . ?
C68 C67 1.394(10) . ?
C69 H69 0.9300 . ?
C69 C70 1.381(11) . ?
C70 H70 0.9300 . ?
C70 C71 1.376(11) . ?
C67 H67 0.9300 . ?
C67 C66 1.429(10) . ?
C72 H72 0.9300 . ?
C72 C63 1.3900 . ?
C72 C71 1.3900 . ?
C63 C64 1.3900 . ?
C64 H64 0.9300 . ?
C64 C65 1.3900 . ?
C65 H65 0.9300 . ?
C65 C66 1.3900 . ?
C66 C71 1.3900 . ?
C74 H74A 0.9700 . ?
C74 H74B 0.9700 . ?
C74 C75 1.49(3) . ?
C75 H75A 0.9700 . ?
C75 H75B 0.9700 . ?
C77 H77A 0.9700 . ?
C77 H77B 0.9700 . ?
C77 C78 1.54(3) . ?
C78 H78A 0.9700 . ?
C78 H78B 0.9700 . ?
C80 H80A 0.9700 . ?
C80 H80B 0.9700 . ?
C80 C81 1.52(3) . ?
C81 H81A 0.9700 . ?
C81 H81B 0.9700 . ?
C83 H83A 0.9700 . ?
C83 H83B 0.9700 . ?
C83 C84 1.47(3) . ?
C84 H84A 0.9700 . ?
C84 H84B 0.9700 . ?
C86 H86A 0.9700 . ?
C86 H86B 0.9700 . ?
C86 C87 1.46(2) . ?
C87 H87A 0.9700 . ?
C87 H87B 0.9700 . ?
C89 C90 1.39(2) . ?
C89 C98 1.24(2) . ?
C90 H90 0.9300 . ?
C90 C91 1.37(3) . ?
C91 H91 0.9300 . ?
C91 C92 1.36(2) . ?
C92 C93 1.39(2) . ?
C92 C97 1.39(2) . ?
C93 H93 0.9300 . ?
C93 C94 1.30(2) . ?
C94 C95 1.41(2) . ?
C94 C99 1.51(2) . ?
C95 H95 0.9300 . ?
C95 C96 1.42(2) . ?
C96 H96 0.9300 . ?
C96 C97 1.30(2) . ?
C97 C98 1.52(2) . ?
C98 H98 0.9300 . ?
C99 H99 0.9800 . ?
C99 C100 1.57(2) . ?
C100 H10A 0.9600 . ?
C100 H10B 0.9600 . ?
C100 H10C 0.9600 . ?
C102 C104 1.54(2) . ?
C104 C105 1.31(2) . ?
C105 H105 0.9300 . ?
C105 C106 1.38(2) . ?
C106 H106 0.9300 . ?
C106 C107 1.33(2) . ?
C107 H107 0.9300 . ?
C107 C108 1.37(2) . ?
C108 C110 1.49(2) . ?
C113 H113 0.9800 . ?
C113 C114 1.51(2) . ?
C113 C129 1.46(2) . ?
C114 H11D 0.9600 . ?
C114 H11E 0.9600 . ?
C114 H11F 0.9600 . ?
C146 H146 0.9800 . ?
C146 H14A 0.9800 . ?
C146 C147 1.55(2) . ?
C146 C162 1.53(3) . ?
C146 C148 1.52(2) . ?
C147 H14B 0.9600 . ?
C147 H14C 0.9600 . ?
C147 H14D 0.9600 . ?
O125 C120 1.39(3) . ?
O125 C126 1.45(4) . ?
O172 C167 1.40(2) . ?
O172 C173 1.49(3) . ?
C124 H124 0.9300 . ?
C124 C129 1.3900 . ?
C124 C123 1.3900 . ?
C129 C116 1.3900 . ?
C129 C130 1.43(2) . ?
C129 C138 1.44(2) . ?
C116 H116 0.9300 . ?
C116 C117 1.3900 . ?
C117 H117 0.9300 . ?
C117 C118 1.3900 . ?
C118 C123 1.3900 . ?
C118 C119 1.3900 . ?
C123 C122 1.3900 . ?
C122 H122 0.9300 . ?
C122 C121 1.3900 . ?
C121 H121 0.9300 . ?
C121 C120 1.3900 . ?
C120 C119 1.3900 . ?
C119 H119 0.9300 . ?
C126 H12A 0.9700 . ?
C126 H12B 0.9700 . ?
C126 C127 1.35(2) . ?
C127 H127 0.9300 . ?
C127 C128 1.36(3) . ?
C128 H12C 0.8599 . ?
C128 H12D 0.8600 . ?
C171 H171 0.9300 . ?
C171 C162 1.3900 . ?
C171 C170 1.3900 . ?
C162 C163 1.3900 . ?
C163 H163 0.9300 . ?
C163 C164 1.3900 . ?
C164 H164 0.9300 . ?
C164 C165 1.3900 . ?
C165 C170 1.3900 . ?
C165 C166 1.3900 . ?
C170 C169 1.3900 . ?
C169 H169 0.9300 . ?
C169 C168 1.3900 . ?
C168 H168 0.9300 . ?
C168 C167 1.3900 . ?
C167 C166 1.3900 . ?
C166 H166 0.9300 . ?
C173 H17A 0.9700 . ?
C173 H17B 0.9700 . ?
C173 C174 1.55(3) . ?
C174 H174 0.9300 . ?
C174 C175 1.35(3) . ?
C175 H17C 0.8599 . ?
C175 H17D 0.8603 . ?
O139 C134 1.40(3) . ?
O139 C140 1.45(3) . ?
O158 C153 1.40(3) . ?
O158 C159 1.52(4) . ?
C130 H130 0.9300 . ?
C130 C131 1.40(2) . ?
C131 C132 1.39(2) . ?
C131 C136 1.41(2) . ?
C132 H132 0.9300 . ?
C132 C133 1.39(3) . ?
C133 H133 0.9300 . ?
C133 C134 1.39(3) . ?
C134 C135 1.41(3) . ?
C135 H135 0.9300 . ?
C135 C136 1.40(2) . ?
C136 C137 1.39(2) . ?
C137 H137 0.9300 . ?
C137 C138 1.40(2) . ?
C138 H138 0.9300 . ?
C140 H14E 0.9700 . ?
C140 H14F 0.9700 . ?
C140 C141 1.38(3) . ?
C141 H141 0.9300 . ?
C141 C142 1.38(4) . ?
C142 H14G 0.8596 . ?
C142 H14H 0.8602 . ?
C148 C149 1.346(19) . ?
C148 C157 1.396(18) . ?
C149 H149 0.9300 . ?
C149 C150 1.35(2) . ?
C150 H150 0.9300 . ?
C150 C151 1.44(2) . ?
C151 C152 1.36(2) . ?
C151 C156 1.37(2) . ?
C152 H152 0.9300 . ?
C152 C153 1.37(2) . ?
C153 C154 1.39(2) . ?
C154 H154 0.9300 . ?
C154 C155 1.37(2) . ?
C155 H155 0.9300 . ?
C155 C156 1.40(2) . ?
C156 C157 1.392(19) . ?
C157 H157 0.9300 . ?
C159 H15A 0.9700 . ?
C159 H15B 0.9700 . ?
C159 C160 1.54(4) . ?
C160 H160 0.9300 . ?
C160 C161 1.35(4) . ?
C161 H16A 0.8601 . ?
C161 H16B 0.8604 . ?
C1A S1A 1.8240 . ?
C1A F1A 1.3301 . ?
C1A F2A 1.3252 . ?
C1A F3A 1.3297 . ?
S1A O1A 1.4357 . ?
S1A O2A 1.4385 . ?
S1A O3A 1.4421 . ?
S11A O11A 1.424(9) . ?
S11A O12A 1.443(9) . ?
S11A O13A 1.436(10) . ?
S11A C11A 1.70(2) . ?
F11A C11A 1.371(16) . ?
F12A C11A 1.397(18) . ?
F13A C11A 1.368(16) . ?
S21A O21A 1.437(13) . ?
S21A O22A 1.456(14) . ?
S21A O23A 1.362(11) . ?
S21A C21A 1.68(3) . ?
F21A C21A 1.392(19) . ?
F22A C21A 1.366(18) . ?
F23A C21A 1.418(19) . ?
N19 C52 1.08(3) . ?
C50 H50A 0.9600 . ?
C50 H50B 0.9600 . ?
C50 H50C 0.9600 . ?
C50 C52 1.45(5) . ?
C41A C40A 1.39(2) . ?
C41A C42A 1.39(2) . ?
C40A H40A 0.9300 . ?
C40A C39A 1.38(2) . ?
C39A H39A 0.9300 . ?
C39A C44A 1.41(2) . ?
C44A C45A 1.38(2) . ?
C44A C43A 1.39(2) . ?
C45A H45A 0.9300 . ?
C45A C46A 1.39(2) . ?
C46A C47A 1.38(2) . ?
C46A O37A 1.48(3) . ?
C47A H47A 0.9300 . ?
C47A C38A 1.41(3) . ?
C38A H38A 0.9300 . ?
C38A C43A 1.40(2) . ?
C43A C42A 1.39(2) . ?
C42A H42A 0.9300 . ?
O37A C36A 1.50(2) . ?
C36A H36C 0.9700 . ?
C36A H36D 0.9700 . ?
C36A C35A 1.52(3) . ?
C35A H35C 0.9700 . ?
C35A H35D 0.9700 . ?
C35A O34A 1.50(2) . ?
O34A C33A 1.50(2) . ?
C33A H33C 0.9700 . ?
C33A H33D 0.9700 . ?
C33A C32A 1.52(3) . ?
C32A H32C 0.9700 . ?
C32A H32D 0.9700 . ?
C32A O31A 1.50(2) . ?
O31A C30A 1.50(2) . ?
C30A H30C 0.9700 . ?
C30A H30D 0.9700 . ?
C30A C29A 1.51(3) . ?
C29A H29C 0.9700 . ?
C29A H29D 0.9700 . ?
C29A O28A 1.49(2) . ?
O28A C27A 1.49(2) . ?
C27A H27C 0.9700 . ?
C27A H27D 0.9700 . ?
C27A C26A 1.51(3) . ?
C26A H26C 0.9700 . ?
C26A H26D 0.9700 . ?
C26A O25A 1.51(2) . ?
O25A C24A 1.51(2) . ?
C24A H24C 0.9700 . ?
C24A H24D 0.9700 . ?
C24A C23A 1.51(3) . ?
C23A H23C 0.9700 . ?
C23A H23D 0.9700 . ?
C23A O1 1.50(2) . ?

loop_
_geom_torsion_atom_site_label_1
_geom_torsion_atom_site_label_2
_geom_torsion_atom_site_label_3
_geom_torsion_atom_site_label_4
_geom_torsion
_geom_torsion_site_symmetry_1
_geom_torsion_site_symmetry_2
_geom_torsion_site_symmetry_3
_geom_torsion_site_symmetry_4
_geom_torsion_publ_flag
Lu1 O003 C59 N60 -178.8(8) . . . . ?
Lu1 O003 C59 C55 2.1(15) . . . . ?
Lu1 O8 C7 N9 176.4(10) . . . . ?
Lu1 O8 C7 C6 -7.2(17) . . . . ?
Lu1 O52 C51 N50 177.0(9) . . . . ?
Lu1 O52 C51 C53 -1.2(17) . . . . ?
Lu1 O103 C102 N101 178.6(9) . . . . ?
Lu1 O103 C102 C104 -5.3(16) . . . . ?
Lu1 O111 C110 N112 -175.5(10) . . . . ?
Lu1 O111 C110 C108 6.3(17) . . . . ?
Lu1 O144 C143 N145 -179.2(10) . . . . ?
Lu1 O144 C143 C2 3.6(16) . . . . ?
Lu1 N1 C2 C3 -172.4(9) . . . . ?
Lu1 N1 C2 C143 8.3(14) . . . . ?
Lu1 N1 C6 C5 170.6(9) . . . . ?
Lu1 N1 C6 C7 -9.9(13) . . . . ?
Lu1 N54 C53 C51 2.1(13) . . . . ?
Lu1 N54 C53 C58 -173.6(10) . . . . ?
Lu1 N54 C55 C56 175.4(11) . . . . ?
Lu1 N54 C55 C59 -9.1(13) . . . . ?
Lu1 N109 C104 C102 0.8(14) . . . . ?
Lu1 N109 C104 C105 -171.9(12) . . . . ?
Lu1 N109 C108 C107 171.9(10) . . . . ?
Lu1 N109 C108 C110 -3.4(14) . . . . ?
O22 C17 C18 C19 165(3) . . . . ?
O22 C23 C24 O25 -84(5) . . . . ?
O25 C26 C27 O28 10(10) . . . . ?
O28 C29 C30 O31 -28(8) . . . . ?
O31 C32 C33 O34 -51(5) . . . . ?
O34 C35 C36 O37 144(5) . . . . ?
O37 C46 C45 C44 173(3) . . . . ?
O52 C51 C53 N54 -0.7(17) . . . . ?
O52 C51 C53 C58 175.0(13) . . . . ?
O73 C68 C69 C70 179.3(18) . . . . ?
O73 C68 C67 C66 177.6(14) . . . . ?
O73 C74 C75 O76 -92(3) . . . . ?
O76 C77 C78 O79 73(4) . . . . ?
O79 C80 C81 O82 -66(3) . . . . ?
O82 C83 C84 O85 70(3) . . . . ?
O85 C86 C87 O88 171.8(18) . . . . ?
O88 C89 C90 C91 -173(2) . . . . ?
O88 C89 C98 C97 177.4(17) . . . . ?
O103 C102 C104 N109 2.6(17) . . . . ?
O103 C102 C104 C105 174.8(15) . . . . ?
N1 C2 C3 C4 4.2(18) . . . . ?
N1 C2 C143 O144 -7.7(17) . . . . ?
N1 C2 C143 N145 175.1(12) . . . . ?
N1 C6 C7 O8 10.9(17) . . . . ?
N1 C6 C7 N9 -172.5(12) . . . . ?
N9 C10 C12 C13 29(2) . . . . ?
N9 C10 C12 C21 -145.1(17) . . . . ?
N50 C48 C41A C40A 44(5) . . . . ?
N50 C48 C41A C42A -150(4) . . . . ?
N50 C51 C53 N54 -178.7(12) . . . . ?
N50 C51 C53 C58 -3(2) . . . . ?
N54 C53 C58 C57 -4(2) . . . . ?
N54 C55 C56 C57 0(2) . . . . ?
N54 C55 C59 O003 4.7(16) . . . . ?
N54 C55 C59 N60 -174.5(11) . . . . ?
N60 C61 C63 C72 37.3(18) . . . . ?
N60 C61 C63 C64 -148.3(12) . . . . ?
N101 C102 C104 N109 179.0(11) . . . . ?
N101 C102 C104 C105 -9(2) . . . . ?
N109 C104 C105 C106 -4(2) . . . . ?
N109 C108 C110 O111 -1.5(18) . . . . ?
N109 C108 C110 N112 -179.7(14) . . . . ?
N112 C113 C129 C124 33.9(15) . . . . ?
N112 C113 C129 C116 -150.9(12) . . . . ?
N112 C113 C129 C130 -137(3) . . . . ?
N112 C113 C129 C138 40(2) . . . . ?
N145 C146 C162 C171 -111(2) . . . . ?
N145 C146 C162 C163 51(3) . . . . ?
N145 C146 C148 C149 30.7(15) . . . . ?
N145 C146 C148 C157 -152.3(11) . . . . ?
C2 N1 C6 C5 -0.7(18) . . . . ?
C2 N1 C6 C7 178.7(11) . . . . ?
C2 C3 C4 C5 -5.5(19) . . . . ?
C3 C2 C143 O144 173.1(12) . . . . ?
C3 C2 C143 N145 -4(2) . . . . ?
C3 C4 C5 C6 3.7(19) . . . . ?
C4 C5 C6 N1 -0.5(19) . . . . ?
C4 C5 C6 C7 -179.9(12) . . . . ?
C5 C6 C7 O8 -169.6(12) . . . . ?
C5 C6 C7 N9 7(2) . . . . ?
C6 N1 C2 C3 -1.1(17) . . . . ?
C6 N1 C2 C143 179.6(11) . . . . ?
C7 N9 C10 C11 -172.1(14) . . . . ?
C7 N9 C10 C12 67(2) . . . . ?
C10 N9 C7 O8 -2(2) . . . . ?
C10 N9 C7 C6 -178.8(13) . . . . ?
C10 C12 C13 C14 178.1(17) . . . . ?
C10 C12 C21 C20 -176.5(14) . . . . ?
C11 C10 C12 C13 -90(2) . . . . ?
C11 C10 C12 C21 95.8(19) . . . . ?
C12 C13 C14 C15 5(3) . . . . ?
C13 C12 C21 C20 9(3) . . . . ?
C13 C14 C15 C16 173.1(17) . . . . ?
C13 C14 C15 C20 -3(3) . . . . ?
C14 C15 C16 C17 -176(2) . . . . ?
C14 C15 C20 C19 176.5(17) . . . . ?
C14 C15 C20 C21 4.3(18) . . . . ?
C15 C16 C17 O22 -163(3) . . . . ?
C15 C16 C17 C18 0.0 . . . . ?
C15 C16 C17 O1 -178(3) . . . . ?
C15 C20 C21 C12 -7(2) . . . . ?
C16 C15 C20 C19 0.0 . . . . ?
C16 C15 C20 C21 -172.2(14) . . . . ?
C16 C17 C18 C19 0.0 . . . . ?
C16 C17 O1 C23A 70(6) . . . . ?
C17 O22 C23 C24 176(3) . . . . ?
C17 C18 C19 C20 0.0 . . . . ?
C18 C17 O1 C23A -107(7) . . . . ?
C18 C19 C20 C15 0.0 . . . . ?
C18 C19 C20 C21 172.2(15) . . . . ?
C19 C20 C21 C12 -179.7(15) . . . . ?
C20 C15 C16 C17 0.0 . . . . ?
C21 C12 C13 C14 -8(3) . . . . ?
C23 O22 C17 C16 -35(6) . . . . ?
C23 O22 C17 C18 161(4) . . . . ?
C24 O25 C26 C27 -70(6) . . . . ?
C26 O25 C24 C23 -146(3) . . . . ?
C27 O28 C29 C30 -152(6) . . . . ?
C29 O28 C27 C26 -163(6) . . . . ?
C30 O31 C32 C33 -137(5) . . . . ?
C32 O31 C30 C29 -148(6) . . . . ?
C33 O34 C35 C36 163(3) . . . . ?
C35 O34 C33 C32 97(5) . . . . ?
C36 O37 C46 C47 -167(4) . . . . ?
C36 O37 C46 C45 20(5) . . . . ?
C38 C47 C46 O37 -173(3) . . . . ?
C38 C47 C46 C45 0.0 . . . . ?
C38 C43 C42 C41 180.0 . . . . ?
C47 C38 C43 C44 0.0 . . . . ?
C47 C38 C43 C42 180.0 . . . . ?
C47 C46 C45 C44 0.0 . . . . ?
C46 O37 C36 C35 158(4) . . . . ?
C46 C45 C44 C43 0.0 . . . . ?
C46 C45 C44 C39 180.0 . . . . ?
C45 C44 C43 C38 0.0 . . . . ?
C45 C44 C43 C42 180.0 . . . . ?
C45 C44 C39 C40 180.0 . . . . ?
C44 C43 C42 C41 0.0 . . . . ?
C43 C38 C47 C46 0.0 . . . . ?
C43 C44 C39 C40 0.0 . . . . ?
C43 C42 C41 C40 0.0 . . . . ?
C43 C42 C41 C48 -180(2) . . . . ?
C42 C41 C40 C39 0.0 . . . . ?
C42 C41 C48 N50 -146.8(13) . . . . ?
C42 C41 C48 C49 88(2) . . . . ?
C41 C40 C39 C44 0.0 . . . . ?
C40 C41 C48 N50 34(2) . . . . ?
C40 C41 C48 C49 -91.4(19) . . . . ?
C39 C44 C43 C38 180.0 . . . . ?
C39 C44 C43 C42 0.0 . . . . ?
C48 N50 C51 O52 -4(2) . . . . ?
C48 N50 C51 C53 174.5(13) . . . . ?
C48 C41 C40 C39 180(2) . . . . ?
C48 C41A C40A C39A 176(5) . . . . ?
C48 C41A C42A C43A -169(5) . . . . ?
C49 C48 C41A C40A -80(4) . . . . ?
C49 C48 C41A C42A 85(5) . . . . ?
C51 N50 C48 C41 75(2) . . . . ?
C51 N50 C48 C49 -163.7(14) . . . . ?
C51 N50 C48 C41A 70(3) . . . . ?
C51 C53 C58 C57 -179.3(13) . . . . ?
C53 N54 C55 C56 2.5(19) . . . . ?
C53 N54 C55 C59 178.1(10) . . . . ?
C55 N54 C53 C51 175.2(11) . . . . ?
C55 N54 C53 C58 -0.6(18) . . . . ?
C55 C56 C57 C58 -5(2) . . . . ?
C56 C55 C59 O003 -180.0(13) . . . . ?
C56 C55 C59 N60 1(2) . . . . ?
C56 C57 C58 C53 7(2) . . . . ?
C59 N60 C61 C62 -170.8(13) . . . . ?
C59 N60 C61 C63 59.2(19) . . . . ?
C59 C55 C56 C57 -174.5(13) . . . . ?
C61 N60 C59 O003 1.5(19) . . . . ?
C61 N60 C59 C55 -179.3(12) . . . . ?
C61 C63 C64 C65 -174.6(10) . . . . ?
C62 C61 C63 C72 -89.2(15) . . . . ?
C62 C61 C63 C64 85.2(16) . . . . ?
C68 O73 C74 C75 -152.9(19) . . . . ?
C68 C69 C70 C71 5(3) . . . . ?
C68 C67 C66 C65 -175.6(10) . . . . ?
C68 C67 C66 C71 1.9(17) . . . . ?
C69 C68 C67 C66 -5(2) . . . . ?
C69 C70 C71 C72 174.3(13) . . . . ?
C69 C70 C71 C66 -8(2) . . . . ?
C67 C68 C69 C70 1(3) . . . . ?
C67 C66 C71 C70 5.3(16) . . . . ?
C67 C66 C71 C72 -177.5(11) . . . . ?
C72 C63 C64 C65 0.0 . . . . ?
C63 C72 C71 C70 177.3(14) . . . . ?
C63 C72 C71 C66 0.0 . . . . ?
C63 C64 C65 C66 0.0 . . . . ?
C64 C65 C66 C67 177.6(11) . . . . ?
C64 C65 C66 C71 0.0 . . . . ?
C65 C66 C71 C70 -177.2(14) . . . . ?
C65 C66 C71 C72 0.0 . . . . ?
C71 C72 C63 C61 174.2(11) . . . . ?
C71 C72 C63 C64 0.0 . . . . ?
C74 O73 C68 C69 170.7(18) . . . . ?
C74 O73 C68 C67 -12(3) . . . . ?
C75 O76 C77 C78 83(4) . . . . ?
C77 O76 C75 C74 180(3) . . . . ?
C78 O79 C80 C81 178(3) . . . . ?
C80 O79 C78 C77 169(2) . . . . ?
C81 O82 C83 C84 -178.7(16) . . . . ?
C83 O82 C81 C80 -178(2) . . . . ?
C84 O85 C86 C87 171.3(19) . . . . ?
C86 O85 C84 C83 177(2) . . . . ?
C87 O88 C89 C90 177.0(19) . . . . ?
C87 O88 C89 C98 9(3) . . . . ?
C89 O88 C87 C86 179.3(18) . . . . ?
C89 C90 C91 C92 -5(4) . . . . ?
C90 C89 C98 C97 11(3) . . . . ?
C90 C91 C92 C93 -179(2) . . . . ?
C90 C91 C92 C97 8(4) . . . . ?
C91 C92 C93 C94 -174.9(19) . . . . ?
C91 C92 C97 C96 177.2(19) . . . . ?
C91 C92 C97 C98 -2(2) . . . . ?
C92 C93 C94 C95 -1(3) . . . . ?
C92 C93 C94 C99 177.6(15) . . . . ?
C92 C97 C98 C89 -7(2) . . . . ?
C93 C92 C97 C96 4(2) . . . . ?
C93 C92 C97 C98 -175.5(15) . . . . ?
C93 C94 C95 C96 3(3) . . . . ?
C93 C94 C99 N101 30(2) . . . . ?
C93 C94 C99 C100 -94.0(19) . . . . ?
C94 C95 C96 C97 -1(3) . . . . ?
C95 C94 C99 N101 -151.6(15) . . . . ?
C95 C94 C99 C100 85(2) . . . . ?
C95 C96 C97 C92 -2(3) . . . . ?
C95 C96 C97 C98 177.1(16) . . . . ?
C96 C97 C98 C89 173.5(18) . . . . ?
C97 C92 C93 C94 -2(3) . . . . ?
C98 C89 C90 C91 -5(4) . . . . ?
C99 N101 C102 O103 2(2) . . . . ?
C99 N101 C102 C104 -174.0(13) . . . . ?
C99 C94 C95 C96 -176.1(15) . . . . ?
C102 N101 C99 C94 80.6(17) . . . . ?
C102 N101 C99 C100 -154.1(13) . . . . ?
C102 C104 C105 C106 -175.6(15) . . . . ?
C104 N109 C108 C107 -4.9(19) . . . . ?
C104 N109 C108 C110 179.8(12) . . . . ?
C104 C105 C106 C107 4(2) . . . . ?
C105 C106 C107 C108 -4(2) . . . . ?
C106 C107 C108 N109 5(2) . . . . ?
C106 C107 C108 C110 179.3(14) . . . . ?
C107 C108 C110 O111 -176.4(14) . . . . ?
C107 C108 C110 N112 5(2) . . . . ?
C108 N109 C104 C102 177.6(11) . . . . ?
C108 N109 C104 C105 5(2) . . . . ?
C110 N112 C113 C114 -167.3(16) . . . . ?
C110 N112 C113 C129 67.2(19) . . . . ?
C113 N112 C110 O111 -1(2) . . . . ?
C113 N112 C110 C108 177.5(14) . . . . ?
C113 C129 C116 C117 -175.2(11) . . . . ?
C113 C129 C130 C131 -175(3) . . . . ?
C113 C129 C138 C137 -180(3) . . . . ?
C114 C113 C129 C124 -91.9(13) . . . . ?
C114 C113 C129 C116 83.3(15) . . . . ?
C114 C113 C129 C130 98(3) . . . . ?
C114 C113 C129 C138 -86(2) . . . . ?
C143 N145 C146 C147 -158.2(14) . . . . ?
C143 N145 C146 C162 96(2) . . . . ?
C143 N145 C146 C148 77.6(17) . . . . ?
C143 C2 C3 C4 -176.6(12) . . . . ?
C146 N145 C143 O144 0(2) . . . . ?
C146 N145 C143 C2 177.1(13) . . . . ?
C146 C162 C163 C164 -162(3) . . . . ?
C146 C148 C149 C150 176.8(13) . . . . ?
C146 C148 C157 C156 -176.2(13) . . . . ?
C147 C146 C162 C171 135(2) . . . . ?
C147 C146 C162 C163 -63(3) . . . . ?
C147 C146 C148 C149 -92.1(13) . . . . ?
C147 C146 C148 C157 84.8(14) . . . . ?
O125 C120 C119 C118 -179(2) . . . . ?
O125 C126 C127 C128 9(18) . . . . ?
O172 C167 C166 C165 179.8(6) . . . . ?
O172 C173 C174 C175 -142(12) . . . . ?
C124 C129 C116 C117 0.0 . . . . ?
C124 C123 C122 C121 180.0 . . . . ?
C129 C124 C123 C118 0.0 . . . . ?
C129 C124 C123 C122 180.0 . . . . ?
C129 C116 C117 C118 0.0 . . . . ?
C129 C130 C131 C132 166(5) . . . . ?
C129 C130 C131 C136 -14(7) . . . . ?
C116 C117 C118 C123 0.0 . . . . ?
C116 C117 C118 C119 180.0 . . . . ?
C117 C118 C123 C124 0.0 . . . . ?
C117 C118 C123 C122 180.0 . . . . ?
C117 C118 C119 C120 180.0 . . . . ?
C118 C123 C122 C121 0.0 . . . . ?
C123 C124 C129 C113 175.1(11) . . . . ?
C123 C124 C129 C116 0.0 . . . . ?
C123 C118 C119 C120 0.0 . . . . ?
C123 C122 C121 C120 0.0 . . . . ?
C122 C121 C120 O125 179(2) . . . . ?
C122 C121 C120 C119 0.0 . . . . ?
C121 C120 C119 C118 0.0 . . . . ?
C120 O125 C126 C127 -180(8) . . . . ?
C119 C118 C123 C124 180.0 . . . . ?
C119 C118 C123 C122 0.0 . . . . ?
C126 O125 C120 C121 179(5) . . . . ?
C126 O125 C120 C119 -2(6) . . . . ?
C171 C162 C163 C164 0.0 . . . . ?
C171 C170 C169 C168 180.0 . . . . ?
C162 C171 C170 C165 0.0 . . . . ?
C162 C171 C170 C169 180.0 . . . . ?
C162 C163 C164 C165 0.0 . . . . ?
C163 C164 C165 C170 0.0 . . . . ?
C163 C164 C165 C166 180.0 . . . . ?
C164 C165 C170 C171 0.0 . . . . ?
C164 C165 C170 C169 180.0 . . . . ?
C164 C165 C166 C167 180.0 . . . . ?
C165 C170 C169 C168 0.0 . . . . ?
C170 C171 C162 C146 162(3) . . . . ?
C170 C171 C162 C163 0.0 . . . . ?
C170 C165 C166 C167 0.0 . . . . ?
C170 C169 C168 C167 0.0 . . . . ?
C169 C168 C167 O172 -179.8(5) . . . . ?
C169 C168 C167 C166 0.0 . . . . ?
C168 C167 C166 C165 0.0 . . . . ?
C167 O172 C173 C174 86(9) . . . . ?
C166 C165 C170 C171 180.0 . . . . ?
C166 C165 C170 C169 0.0 . . . . ?
C173 O172 C167 C168 87(6) . . . . ?
C173 O172 C167 C166 -93(6) . . . . ?
O139 C134 C135 C136 170(5) . . . . ?
O139 C140 C141 C142 81(10) . . . . ?
O158 C153 C154 C155 178.4(13) . . . . ?
O158 C159 C160 C161 -86(6) . . . . ?
C130 C129 C138 C137 -2(4) . . . . ?
C130 C131 C132 C133 -168(6) . . . . ?
C130 C131 C136 C135 180(5) . . . . ?
C130 C131 C136 C137 11(7) . . . . ?
C131 C132 C133 C134 -25(12) . . . . ?
C131 C136 C137 C138 -6(7) . . . . ?
C132 C131 C136 C135 1(8) . . . . ?
C132 C131 C136 C137 -169(5) . . . . ?
C132 C133 C134 O139 -157(6) . . . . ?
C132 C133 C134 C135 23(11) . . . . ?
C133 C134 C135 C136 -10(9) . . . . ?
C134 O139 C140 C141 70(13) . . . . ?
C134 C135 C136 C131 -1(9) . . . . ?
C134 C135 C136 C137 167(6) . . . . ?
C135 C136 C137 C138 -174(5) . . . . ?
C136 C131 C132 C133 12(9) . . . . ?
C136 C137 C138 C129 2(6) . . . . ?
C138 C129 C130 C131 8(5) . . . . ?
C140 O139 C134 C133 -162(9) . . . . ?
C140 O139 C134 C135 17(12) . . . . ?
C148 C149 C150 C151 -0.2(17) . . . . ?
C149 C148 C157 C156 0.7(15) . . . . ?
C149 C150 C151 C152 -179.4(13) . . . . ?
C149 C150 C151 C156 0(2) . . . . ?
C150 C151 C152 C153 -179.3(15) . . . . ?
C150 C151 C156 C155 -179.3(14) . . . . ?
C150 C151 C156 C157 1(2) . . . . ?
C151 C152 C153 O158 -179.7(14) . . . . ?
C151 C152 C153 C154 -1(2) . . . . ?
C151 C156 C157 C148 -1.0(19) . . . . ?
C152 C151 C156 C155 0(2) . . . . ?
C152 C151 C156 C157 -180.0(14) . . . . ?
C152 C153 C154 C155 0(2) . . . . ?
C153 O158 C159 C160 -109(3) . . . . ?
C153 C154 C155 C156 2(2) . . . . ?
C154 C155 C156 C151 -2(2) . . . . ?
C154 C155 C156 C157 178.2(14) . . . . ?
C155 C156 C157 C148 179.0(12) . . . . ?
C156 C151 C152 C153 1(2) . . . . ?
C157 C148 C149 C150 -0.1(10) . . . . ?
C159 O158 C153 C152 -4(3) . . . . ?
C159 O158 C153 C154 177(3) . . . . ?
F1A C1A S1A O1A 57.8 . . . . ?
F1A C1A S1A O2A -62.6 . . . . ?
F1A C1A S1A O3A 177.5 . . . . ?
F2A C1A S1A O1A 178.6 . . . . ?
F2A C1A S1A O2A 58.2 . . . . ?
F2A C1A S1A O3A -61.7 . . . . ?
F3A C1A S1A O1A -61.4 . . . . ?
F3A C1A S1A O2A 178.2 . . . . ?
F3A C1A S1A O3A 58.3 . . . . ?
O11A S11A C11A F11A -59.0(15) . . . . ?
O11A S11A C11A F12A 61.9(13) . . . . ?
O11A S11A C11A F13A -178.1(12) . . . . ?
O12A S11A C11A F11A 54.7(15) . . . . ?
O12A S11A C11A F12A 175.7(12) . . . . ?
O12A S11A C11A F13A -64.3(14) . . . . ?
O13A S11A C11A F11A 176.9(13) . . . . ?
O13A S11A C11A F12A -62.2(14) . . . . ?
O13A S11A C11A F13A 57.8(14) . . . . ?
O21A S21A C21A F21A -56.9(19) . . . . ?
O21A S21A C21A F22A 174.2(18) . . . . ?
O21A S21A C21A F23A 59.5(17) . . . . ?
O22A S21A C21A F21A 58.1(17) . . . . ?
O22A S21A C21A F22A -70.8(17) . . . . ?
O22A S21A C21A F23A 174.5(15) . . . . ?
O23A S21A C21A F21A 172.7(18) . . . . ?
O23A S21A C21A F22A 44(2) . . . . ?
O23A S21A C21A F23A -71.0(17) . . . . ?
C41A C40A C39A C44A -14(6) . . . . ?
C40A C41A C42A C43A -4(7) . . . . ?
C40A C39A C44A C45A -179(4) . . . . ?
C40A C39A C44A C43A 11(7) . . . . ?
C39A C44A C45A C46A -177(4) . . . . ?
C39A C44A C43A C38A 170(5) . . . . ?
C39A C44A C43A C42A -4(7) . . . . ?
C44A C45A C46A C47A 14(7) . . . . ?
C44A C45A C46A O37A -172(5) . . . . ?
C44A C43A C42A C41A 0(7) . . . . ?
C45A C44A C43A C38A 0(7) . . . . ?
C45A C44A C43A C42A -173(5) . . . . ?
C45A C46A C47A C38A -14(8) . . . . ?
C45A C46A O37A C36A -10(8) . . . . ?
C46A C47A C38A C43A 6(8) . . . . ?
C46A O37A C36A C35A -152(7) . . . . ?
C47A C46A O37A C36A 164(6) . . . . ?
C47A C38A C43A C44A 1(8) . . . . ?
C47A C38A C43A C42A 174(5) . . . . ?
C38A C43A C42A C41A -174(5) . . . . ?
C43A C44A C45A C46A -7(7) . . . . ?
C42A C41A C40A C39A 11(6) . . . . ?
O37A C46A C47A C38A 173(6) . . . . ?
O37A C36A C35A O34A -39(8) . . . . ?
C36A C35A O34A C33A -148(6) . . . . ?
C35A O34A C33A C32A -70(8) . . . . ?
O34A C33A C32A O31A -127(7) . . . . ?
C33A C32A O31A C30A 115(8) . . . . ?
C32A O31A C30A C29A -84(10) . . . . ?
O31A C30A C29A O28A 141(7) . . . . ?
C30A C29A O28A C27A 6(12) . . . . ?
C29A O28A C27A C26A -59(11) . . . . ?
O28A C27A C26A O25A -76(11) . . . . ?
C27A C26A O25A C24A 7(11) . . . . ?
C26A O25A C24A C23A -169(7) . . . . ?
O25A C24A C23A O1 -78(10) . . . . ?
C24A C23A O1 C17 120(6) . . . . ?
O1 C17 C18 C19 177(5) . . . . ?

loop_
_smtbx_masks_void_nr
_smtbx_masks_void_average_x
_smtbx_masks_void_average_y
_smtbx_masks_void_average_z
_smtbx_masks_void_volume
_smtbx_masks_void_count_electrons
_smtbx_masks_void_content
1 0.000 0.250 0.250 568.9 90.6 ?
2 -0.014 0.273 0.760 26.4 6.5 ?
3 0.014 0.773 0.740 26.4 6.5 ?
4 0.125 0.694 0.565 7.3 0.0 ?
5 0.500 0.751 0.750 568.9 89.0 ?
6 0.375 0.306 0.065 7.3 0.0 ?
7 0.486 0.227 0.240 26.4 6.5 ?
8 0.514 0.727 0.260 26.4 6.5 ?
9 0.625 0.806 0.435 7.3 0.0 ?
10 0.875 0.194 0.935 7.3 0.0 ?
